data_4084912
loop_
_publ_author_name
'Smith, Elizabeth J.'
'Pridmore, Natalie E.'
'Whitwood, Adrian C.'
'Lynam, Jason M.'

_publ_section_title
;
 Synthesis of Phosphonium-Substituted Vinylidene Complexes from [HC\\tb
 CCH2PPh3]+: Exploring the Competition between Allene and Vinylidene
 Formation.
;
_journal_issue 24
_journal_name_full Organometallics
_journal_page_first 7260
_journal_paper_doi 10.1021/om5010429
_journal_volume 33
_journal_year 2014
_chemical_formula_moiety 'C71 H58 O4 P3 Ru, C24 H20 B, 1(C H2 Cl2)'
_chemical_formula_sum 'C96 H80 B Cl2 O4 P3 Ru'
_chemical_formula_weight 1573.03
_chemical_name_systematic
;
 ? 
;
_space_group_crystal_system triclinic
_space_group_IT_number 2
_space_group_name_Hall '-P 1'
_space_group_name_H-M_alt 'P -1'
_symmetry_space_group_name_Hall '-P 1'
_symmetry_space_group_name_H-M 'P -1'
_atom_sites_solution_hydrogens geom
_atom_sites_solution_primary iterative
_atom_sites_solution_secondary difmap
_audit_creation_date 2013-12-16
_audit_creation_method
;
Olex2 1.2
(compiled 2013.12.10 svn.r2850 for OlexSys, GUI svn.r4736)
;
_cell_angle_alpha 100.054(3)
_cell_angle_beta 92.041(3)
_cell_angle_gamma 110.548(3)
_cell_formula_units_Z 2
_cell_length_a 12.5833(4)
_cell_length_b 13.1462(4)
_cell_length_c 25.7463(9)
_cell_measurement_reflns_used 10258
_cell_measurement_temperature 110.00(14)
_cell_measurement_theta_max 27.7000
_cell_measurement_theta_min 3.1260
_cell_volume 3905.1(2)
_computing_cell_refinement
;
CrysAlisPro, Agilent Technologies,
Version 1.171.36.32 (release 02-08-2013 CrysAlis171 .NET)
(compiled Aug  2 2013,16:46:58)
;
_computing_data_collection
;
CrysAlisPro, Agilent Technologies,
Version 1.171.36.32 (release 02-08-2013 CrysAlis171 .NET)
(compiled Aug  2 2013,16:46:58)
;
_computing_data_reduction
;
CrysAlisPro, Agilent Technologies,
Version 1.171.36.32 (release 02-08-2013 CrysAlis171 .NET)
(compiled Aug  2 2013,16:46:58)
;
_computing_molecular_graphics 'Olex2 (Dolomanov et al., 2009)'
_computing_publication_material 'Olex2 (Dolomanov et al., 2009)'
_computing_structure_refinement 'ShelXL (Sheldrick, 2008)'
_computing_structure_solution
;
Superflip (Palatinus & Chapuis, 2007;Palatinus & van der Lee, 2008;
Palatinus et al., 2012)
;
_diffrn_ambient_temperature 110.00(14)
_diffrn_detector_area_resol_mean 16.1450
_diffrn_measured_fraction_theta_full 0.9879
_diffrn_measured_fraction_theta_max 0.814
_diffrn_measurement_device_type 'SuperNova, Single source at offset, Eos'
_diffrn_measurement_method '\w scans'
_diffrn_orient_matrix_UB_11 0.0423596000
_diffrn_orient_matrix_UB_12 0.0066060000
_diffrn_orient_matrix_UB_13 0.0205558000
_diffrn_orient_matrix_UB_21 0.0271224000
_diffrn_orient_matrix_UB_22 0.0563843000
_diffrn_orient_matrix_UB_23 -0.0017489000
_diffrn_orient_matrix_UB_31 -0.0336800000
_diffrn_orient_matrix_UB_32 0.0153465000
_diffrn_orient_matrix_UB_33 0.0191307000
_diffrn_radiation_monochromator mirror
_diffrn_radiation_type MoK\a
_diffrn_radiation_wavelength 0.7107
_diffrn_reflns_av_R_equivalents 0.0400
_diffrn_reflns_av_unetI/netI 0.0808
_diffrn_reflns_limit_h_max 16
_diffrn_reflns_limit_h_min -16
_diffrn_reflns_limit_k_max 17
_diffrn_reflns_limit_k_min -17
_diffrn_reflns_limit_l_max 21
_diffrn_reflns_limit_l_min -33
_diffrn_reflns_number 27562
_diffrn_reflns_theta_full 25.01
_diffrn_reflns_theta_max 28.06
_diffrn_reflns_theta_min 3.08
_diffrn_source 'SuperNova (Mo) X-ray Source'
_exptl_absorpt_coefficient_mu 0.385
_exptl_absorpt_correction_T_max 0.989
_exptl_absorpt_correction_T_min 0.956
_exptl_absorpt_correction_type analytical
_exptl_absorpt_process_details
;
CrysAlisPro, Agilent Technologies,
Version 1.171.36.32 (release 02-08-2013 CrysAlis171 .NET)
(compiled Aug  2 2013,16:46:58)
Analytical numeric absorption correction using a multifaceted crystal
model based on expressions derived by R.C. Clark & J.S. Reid.
(Clark, R. C. & Reid, J. S. (1995). Acta Cryst. A51, 887-897)
;
_exptl_crystal_colour 'clear yellowish orange'
_exptl_crystal_colour_lustre clear
_exptl_crystal_colour_modifier yellowish
_exptl_crystal_colour_primary orange
_exptl_crystal_density_diffrn 1.338
_exptl_crystal_density_method 'not measured'
_exptl_crystal_description irregular
_exptl_crystal_F_000 1632
_exptl_crystal_size_max 0.1465
_exptl_crystal_size_mid 0.078
_exptl_crystal_size_min 0.0329
_refine_diff_density_max 0.673
_refine_diff_density_min -0.602
_refine_diff_density_rms 0.073
_refine_ls_extinction_method none
_refine_ls_goodness_of_fit_ref 1.031
_refine_ls_hydrogen_treatment constr
_refine_ls_matrix_type full
_refine_ls_number_parameters 1040
_refine_ls_number_reflns 15480
_refine_ls_number_restraints 70
_refine_ls_restrained_S_all 1.042
_refine_ls_R_factor_all 0.0762
_refine_ls_R_factor_gt 0.0516
_refine_ls_shift/su_max 0.000
_refine_ls_shift/su_mean 0.000
_refine_ls_structure_factor_coef Fsqd
_refine_ls_weighting_details 'calc w=1/[\s^2^(Fo^2^)+(0.0348P)^2^+1.3793P] where P=(Fo^2^+2Fc^2^)/3'
_refine_ls_weighting_scheme calc
_refine_ls_wR_factor_gt 0.0995
_refine_ls_wR_factor_ref 0.1120
_reflns_number_gt 11659
_reflns_number_total 15480
_reflns_threshold_expression >2sigma(I)
_cod_data_source_file om5010429_si_002.cif
_cod_data_source_block '[3b]BPh4.CH2Cl2'
_cod_depositor_comments 'Adding full bibliography for 4084912--4084917.cif.'
_cod_database_code 4084912
_chemical_oxdiff_formula 'C96 H80 B1 Cl2 O4 P3 Ru1'
_chemical_oxdiff_usercomment 'Lizzie Smith ejs313'
_reflns_odcompleteness_completeness 98.79
_reflns_odcompleteness_iscentric 1
_reflns_odcompleteness_theta 25.01
_olex2_refinement_description
;
1. Fixed Uiso
 At 1.2 times of:
  All C(H) groups, All C(H,H) groups
2. Restrained distances
 C96-Cl1 = C96-Cl2
 1.745 with sigma of 0.001
 C96A-Cl2A = C96A-Cl1A
 1.745 with sigma of 0.001
 C96B-Cl1B = C96B-Cl2B
 1.745 with sigma of 0.001
 Cl1-Cl2
 2.9 with sigma of 0.001
 Cl1B-Cl2B
 2.9 with sigma of 0.001
 Cl2A-Cl1A
 2.9 with sigma of 0.001
3. Uiso/Uaniso restraints and constraints
Uanis(C3) \\sim Ueq, Uanis(C4) \\sim Ueq, Uanis(C5) \\sim Ueq, Uanis(C6) \\sim
Ueq, Uanis(C7) \\sim Ueq, Uanis(C3A) \\sim Ueq, Uanis(C4A) \\sim Ueq,
Uanis(C5A) \\sim Ueq, Uanis(C6A) \\sim Ueq, Uanis(C7A) \\sim Ueq: with sigma of
0.01 and sigma for terminal atoms of 0.02
Uanis(O3) = Uanis(O3A)
Uanis(O4) = Uanis(O4A)
Uanis(C8) = Uanis(C8A)
Uanis(C16) = Uanis(C16A)
Uanis(C17) = Uanis(C17A)
Uanis(C15) = Uanis(C15A)
Uanis(C1) = Uanis(C1A)
Uanis(C2) = Uanis(C2A)
Uanis(C3) = Uanis(C3A)
Uanis(C4) = Uanis(C4A)
Uanis(C5) = Uanis(C5A)
Uanis(C6) = Uanis(C6A)
Uanis(C7) = Uanis(C7A)
Uanis(P1) = Uanis(P1A)
Uanis(C18A) = Uanis(C18)
Uanis(C23) = Uanis(C23A)
Uanis(C20) = Uanis(C20A)
Uanis(C21) = Uanis(C21A)
Uanis(C19) = Uanis(C19A)
Uanis(C22) = Uanis(C22A)
Uanis(O1) = Uanis(O1A)
Uanis(Cl2) = Uanis(Cl1A)
Uanis(Cl1) = Uanis(Cl2B)
Uanis(Cl2A) = Uanis(Cl1B)
Uanis(C96) = Uanis(C96A) = Uanis(C96B)
4. Others
 1*[Sof(C96)+Sof(H96A)+Sof(H96B)+Sof(Cl1)+Sof(Cl2)]+1*[Sof(C96A)+Sof(H96C)+
 Sof(H96D)+Sof(Cl2A)+Sof(Cl1A)]+1*[Sof(C96B)+Sof(H96E)+Sof(H96F)+Sof(Cl1B)+
 Sof(Cl2B)]=1 with esd of 0.001
 Sof(C1A)=Sof(C2A)=Sof(C7A)=Sof(H7A)=Sof(C6A)=Sof(H6A)=Sof(C5A)=Sof(H5A)=
 Sof(C4A)=Sof(H4A)=Sof(C3A)=Sof(H3A)=Sof(C8A)=Sof(C15A)=Sof(C16A)=Sof(H16A)=
 Sof(C17A)=Sof(H17C)=Sof(H17D)=Sof(C18A)=Sof(C19A)=Sof(H19A)=Sof(C20A)=
 Sof(H20A)=Sof(C21A)=Sof(H21A)=Sof(C22A)=Sof(H22A)=Sof(C23A)=Sof(H23A)=Sof(O1A)=
 Sof(O2A)=Sof(O3A)=Sof(O4A)=Sof(P1A)=1-FVAR(1)
 Sof(C1)=Sof(C2)=Sof(C3)=Sof(H3)=Sof(C4)=Sof(H4)=Sof(C5)=Sof(H5)=Sof(C6)=
 Sof(H6)=Sof(C7)=Sof(H7)=Sof(C8)=Sof(C15)=Sof(C16)=Sof(H16)=Sof(C17)=Sof(H17A)=
 Sof(H17B)=Sof(C18)=Sof(C19)=Sof(H19)=Sof(C20)=Sof(H20)=Sof(C21)=Sof(H21)=
 Sof(C22)=Sof(H22)=Sof(C23)=Sof(H23)=Sof(O1)=Sof(O2)=Sof(O3)=Sof(O4)=Sof(P1)=
 FVAR(1)
 Sof(C96)=Sof(H96A)=Sof(H96B)=Sof(Cl1)=Sof(Cl2)=FVAR(2)
 Sof(C96A)=Sof(H96C)=Sof(H96D)=Sof(Cl2A)=Sof(Cl1A)=FVAR(3)
 Sof(C96B)=Sof(H96E)=Sof(H96F)=Sof(Cl1B)=Sof(Cl2B)=FVAR(4)
5.a Secondary CH2 refined with riding coordinates:
 C17(H17A,H17B), C17A(H17C,H17D), C96(H96A,H96B), C96A(H96C,H96D), C96B(H96E,
 H96F)
5.b Aromatic/amide H refined with riding coordinates:
 C7A(H7A), C6A(H6A), C5A(H5A), C4A(H4A), C3A(H3A), C3(H3), C4(H4), C5(H5),
 C6(H6), C7(H7), C10(H10), C11(H11), C12(H12), C13(H13), C14(H14), C16(H16),
 C16A(H16A), C19A(H19A), C20A(H20A), C21A(H21A), C22A(H22A), C23A(H23A),
 C19(H19), C20(H20), C21(H21), C22(H22), C23(H23), C25(H25), C26(H26), C27(H27),
  C28(H28), C29(H29), C31(H31), C32(H32), C33(H33), C34(H34), C35(H35),
 C37(H37), C38(H38), C39(H39), C40(H40), C41(H41), C43(H43), C44(H44), C45(H45),
  C46(H46), C47(H47), C49(H49), C50(H50), C51(H51), C52(H52), C53(H53),
 C55(H55), C56(H56), C57(H57), C58(H58), C59(H59), C61(H61), C62(H62), C63(H63),
  C64(H64), C65(H65), C67(H67), C68(H68), C69(H69), C70(H70), C71(H71),
 C73(H73), C74(H74), C75(H75), C76(H76), C77(H77), C79(H79), C80(H80), C81(H81),
  C82(H82), C83(H83), C85(H85), C86(H86), C87(H87), C88(H88), C89(H89),
 C91(H91), C92(H92), C93(H93), C94(H94), C95(H95)
5.c Fitted hexagon refined as free rotating group:
 C2A(C7A,C6A,C5A,C4A,C3A), C18A(C19A,C20A,C21A,C22A,C23A)
;

loop_
_space_group_symop_id
_space_group_symop_operation_xyz
1 'x, y, z'
2 '-x, -y, -z'

loop_
_atom_site_label
_atom_site_type_symbol
_atom_site_fract_x
_atom_site_fract_y
_atom_site_fract_z
_atom_site_U_iso_or_equiv
_atom_site_adp_type
_atom_site_occupancy
_atom_site_symmetry_multiplicity
_atom_site_calc_flag
_atom_site_disorder_assembly
_atom_site_disorder_group
_atom_site_refinement_flags_posn
_atom_site_refinement_flags_adp
C1 C 0.1430(4) 0.3113(4) 0.1230(2) 0.0251(11) Uani 0.794(2) 1 d A 1 . .
C1A C 0.1054(15) 0.2941(14) 0.1510(8) 0.0251(11) Uani 0.206(2) 1 d A 2 . .
C2 C 0.0158(6) 0.2818(8) 0.1100(4) 0.0396(10) Uani 0.794(2) 1 d A 1 . .
C2A C 0.0096(19) 0.281(3) 0.1075(15) 0.0396(10) Uani 0.206(2) 1 d A 2 . .
C7A C -0.090(2) 0.198(2) 0.1145(10) 0.069(2) Uani 0.206(2) 1 d A 2 G U
H7A H -0.0882 0.1490 0.1374 0.083 Uiso 0.206(2) 1 calc A 2 R .
C6A C -0.1936(19) 0.186(2) 0.0881(11) 0.099(3) Uani 0.206(2) 1 d A 2 G U
H6A H -0.2619 0.1291 0.0929 0.118 Uiso 0.206(2) 1 calc A 2 R .
C5A C -0.197(2) 0.257(3) 0.0546(12) 0.099(3) Uani 0.206(2) 1 d A 2 G U
H5A H -0.2673 0.2494 0.0366 0.119 Uiso 0.206(2) 1 calc A 2 R .
C4A C -0.097(3) 0.341(2) 0.0476(12) 0.093(2) Uani 0.206(2) 1 d A 2 G U
H4A H -0.0990 0.3895 0.0247 0.112 Uiso 0.206(2) 1 calc A 2 R .
C3A C 0.006(2) 0.352(3) 0.0740(15) 0.070(2) Uani 0.206(2) 1 d A 2 G U
H3A H 0.0747 0.4094 0.0692 0.084 Uiso 0.206(2) 1 calc A 2 R .
C3 C -0.0122(7) 0.3190(7) 0.0676(4) 0.070(2) Uani 0.794(2) 1 d A 1 . U
H3 H 0.0462 0.3632 0.0498 0.084 Uiso 0.794(2) 1 calc A 1 R .
C4 C -0.1251(7) 0.2928(8) 0.0501(4) 0.093(2) Uani 0.794(2) 1 d A 1 . U
H4 H -0.1463 0.3213 0.0216 0.112 Uiso 0.794(2) 1 calc A 1 R .
C5 C -0.2063(7) 0.2238(9) 0.0756(4) 0.099(3) Uani 0.794(2) 1 d A 1 . U
H5 H -0.2845 0.2007 0.0628 0.119 Uiso 0.794(2) 1 calc A 1 R .
C6 C -0.1775(7) 0.1878(8) 0.1184(4) 0.099(3) Uani 0.794(2) 1 d A 1 . U
H6 H -0.2348 0.1407 0.1355 0.118 Uiso 0.794(2) 1 calc A 1 R .
C7 C -0.0621(6) 0.2211(6) 0.1368(3) 0.069(2) Uani 0.794(2) 1 d A 1 . U
H7 H -0.0399 0.2008 0.1679 0.083 Uiso 0.794(2) 1 calc A 1 R .
C8 C 0.5304(6) 0.4393(5) 0.10016(19) 0.0220(12) Uani 0.794(2) 1 d A 1 . .
C8A C 0.531(3) 0.425(3) 0.1185(10) 0.0220(12) Uani 0.206(2) 1 d A 2 . .
C9 C 0.6475(3) 0.4818(3) 0.08583(13) 0.0269(8) Uani 1 1 d . . . .
C10 C 0.7417(3) 0.4874(3) 0.11700(14) 0.0388(9) Uani 1 1 d A . . .
H10 H 0.7323 0.4583 0.1485 0.047 Uiso 1 1 calc . . R .
C11 C 0.8493(3) 0.5351(4) 0.10235(15) 0.0595(13) Uani 1 1 d . . . .
H11 H 0.9143 0.5395 0.1238 0.071 Uiso 1 1 calc A . R .
C12 C 0.8626(3) 0.5767(4) 0.05616(16) 0.0594(13) Uani 1 1 d A . . .
H12 H 0.9371 0.6106 0.0464 0.071 Uiso 1 1 calc . . R .
C13 C 0.7707(4) 0.5698(3) 0.02477(15) 0.0471(10) Uani 1 1 d . . . .
H13 H 0.7806 0.5969 -0.0073 0.056 Uiso 1 1 calc A . R .
C14 C 0.6631(3) 0.5233(3) 0.03946(14) 0.0374(9) Uani 1 1 d A . . .
H14 H 0.5987 0.5196 0.0177 0.045 Uiso 1 1 calc . . R .
C15 C 0.3905(3) 0.3233(3) 0.22035(15) 0.0195(9) Uani 0.794(2) 1 d A 1 . .
C15A C 0.3218(14) 0.2960(13) 0.2186(6) 0.0195(9) Uani 0.206(2) 1 d A 2 . .
C16 C 0.4140(3) 0.3057(3) 0.26774(15) 0.0240(9) Uani 0.794(2) 1 d A 1 . .
H16 H 0.4912 0.3259 0.2816 0.029 Uiso 0.794(2) 1 calc A 1 R .
C16A C 0.3040(13) 0.2544(13) 0.2626(6) 0.0240(9) Uani 0.206(2) 1 d A 2 . .
H16A H 0.2341 0.2490 0.2769 0.029 Uiso 0.206(2) 1 calc A 2 R .
C17 C 0.3191(3) 0.2537(4) 0.30000(16) 0.0248(9) Uani 0.794(2) 1 d A 1 . .
H17A H 0.2766 0.1766 0.2810 0.030 Uiso 0.794(2) 1 calc A 1 R .
H17B H 0.2658 0.2941 0.3005 0.030 Uiso 0.794(2) 1 calc A 1 R .
C17A C 0.3815(13) 0.2158(14) 0.2916(6) 0.0248(9) Uani 0.206(2) 1 d A 2 . .
H17C H 0.4599 0.2538 0.2831 0.030 Uiso 0.206(2) 1 calc A 2 R .
H17D H 0.3609 0.1356 0.2772 0.030 Uiso 0.206(2) 1 calc A 2 R .
C18 C 0.4127(3) 0.1426(4) 0.37176(17) 0.0201(10) Uani 0.794(2) 1 d A 1 . .
C18A C 0.4387(14) 0.1451(13) 0.3855(6) 0.0201(10) Uani 0.206(2) 1 d A 2 . .
C19A C 0.3999(14) 0.1014(16) 0.4297(6) 0.0283(11) Uani 0.206(2) 1 d A 2 G .
H19A H 0.3479 0.1257 0.4495 0.034 Uiso 0.206(2) 1 calc A 2 R .
C20A C 0.4372(13) 0.0221(14) 0.4449(5) 0.0361(12) Uani 0.206(2) 1 d A 2 G .
H20A H 0.4106 -0.0078 0.4751 0.043 Uiso 0.206(2) 1 calc A 2 R .
C21A C 0.5132(12) -0.0134(10) 0.4160(6) 0.0329(11) Uani 0.206(2) 1 d A 2 G .
H21A H 0.5387 -0.0676 0.4264 0.039 Uiso 0.206(2) 1 calc A 2 R .
C22A C 0.5520(11) 0.0303(12) 0.3718(6) 0.0367(12) Uani 0.206(2) 1 d A 2 G .
H22A H 0.6040 0.0060 0.3521 0.044 Uiso 0.206(2) 1 calc A 2 R .
C23A C 0.5148(12) 0.1096(12) 0.3566(5) 0.0304(10) Uani 0.206(2) 1 d A 2 G .
H23A H 0.5413 0.1395 0.3264 0.037 Uiso 0.206(2) 1 calc A 2 R .
C19 C 0.3938(4) 0.0868(4) 0.41380(18) 0.0283(11) Uani 0.794(2) 1 d A 1 . .
H19 H 0.3428 0.0981 0.4385 0.034 Uiso 0.794(2) 1 calc A 1 R .
C20 C 0.4497(4) 0.0150(4) 0.41940(19) 0.0361(12) Uani 0.794(2) 1 d A 1 . .
H20 H 0.4364 -0.0237 0.4478 0.043 Uiso 0.794(2) 1 calc A 1 R .
C21 C 0.5235(4) -0.0002(4) 0.3843(2) 0.0329(11) Uani 0.794(2) 1 d A 1 . .
H21 H 0.5621 -0.0490 0.3889 0.039 Uiso 0.794(2) 1 calc A 1 R .
C22 C 0.5436(4) 0.0541(4) 0.34205(19) 0.0367(12) Uani 0.794(2) 1 d A 1 . .
H22 H 0.5957 0.0427 0.3179 0.044 Uiso 0.794(2) 1 calc A 1 R .
C23 C 0.4868(4) 0.1252(4) 0.33522(18) 0.0304(10) Uani 0.794(2) 1 d A 1 . .
H23 H 0.4984 0.1615 0.3060 0.037 Uiso 0.794(2) 1 calc A 1 R .
C24 C 0.4670(3) 0.3770(3) 0.39984(13) 0.0263(7) Uani 1 1 d . . . .
C25 C 0.5432(3) 0.3801(3) 0.44152(13) 0.0329(8) Uani 1 1 d A . . .
H25 H 0.5382 0.3134 0.4526 0.040 Uiso 1 1 calc . . R .
C26 C 0.6249(3) 0.4787(3) 0.46650(15) 0.0370(9) Uani 1 1 d . . . .
H26 H 0.6764 0.4803 0.4948 0.044 Uiso 1 1 calc A . R .
C27 C 0.6325(3) 0.5760(3) 0.45043(15) 0.0360(9) Uani 1 1 d A . . .
H27 H 0.6895 0.6444 0.4676 0.043 Uiso 1 1 calc . . R .
C28 C 0.5578(3) 0.5737(3) 0.40978(16) 0.0394(9) Uani 1 1 d . . . .
H28 H 0.5629 0.6408 0.3991 0.047 Uiso 1 1 calc A . R .
C29 C 0.4751(3) 0.4751(3) 0.38414(15) 0.0355(9) Uani 1 1 d A . . .
H29 H 0.4239 0.4742 0.3559 0.043 Uiso 1 1 calc . . R .
C30 C 0.2280(3) 0.2210(3) 0.39454(13) 0.0291(8) Uani 1 1 d . . . .
C31 C 0.1992(3) 0.3091(3) 0.41980(14) 0.0383(9) Uani 1 1 d A . . .
H31 H 0.2536 0.3827 0.4260 0.046 Uiso 1 1 calc . . R .
C32 C 0.0914(3) 0.2890(3) 0.43570(15) 0.0435(10) Uani 1 1 d . . . .
H32 H 0.0719 0.3487 0.4535 0.052 Uiso 1 1 calc A . R .
C33 C 0.0119(3) 0.1826(3) 0.42590(14) 0.0381(9) Uani 1 1 d A . . .
H33 H -0.0621 0.1695 0.4370 0.046 Uiso 1 1 calc . . R .
C34 C 0.0388(3) 0.0946(3) 0.40000(14) 0.0358(9) Uani 1 1 d . . . .
H34 H -0.0167 0.0216 0.3930 0.043 Uiso 1 1 calc A . R .
C35 C 0.1474(3) 0.1139(3) 0.38436(14) 0.0309(8) Uani 1 1 d A . . .
H35 H 0.1666 0.0540 0.3667 0.037 Uiso 1 1 calc . . R .
C36 C 0.1846(3) 0.0632(2) 0.09843(13) 0.0228(7) Uani 1 1 d . . . .
C37 C 0.1140(3) 0.0514(3) 0.13867(14) 0.0323(8) Uani 1 1 d . . . .
H37 H 0.1407 0.0978 0.1727 0.039 Uiso 1 1 calc . . R .
C38 C 0.0045(3) -0.0276(3) 0.12958(17) 0.0460(10) Uani 1 1 d . . . .
H38 H -0.0436 -0.0347 0.1574 0.055 Uiso 1 1 calc . . R .
C39 C -0.0350(3) -0.0957(3) 0.08051(17) 0.0503(11) Uani 1 1 d . . . .
H39 H -0.1100 -0.1501 0.0745 0.060 Uiso 1 1 calc . . R .
C40 C 0.0342(3) -0.0849(3) 0.04049(17) 0.0522(11) Uani 1 1 d . . . .
H40 H 0.0070 -0.1317 0.0066 0.063 Uiso 1 1 calc . . R .
C41 C 0.1439(3) -0.0059(3) 0.04913(15) 0.0402(9) Uani 1 1 d . . . .
H41 H 0.1914 0.0010 0.0211 0.048 Uiso 1 1 calc . . R .
C42 C 0.4059(3) 0.0955(2) 0.14670(11) 0.0192(7) Uani 1 1 d . . . .
C43 C 0.3587(3) -0.0172(3) 0.14661(12) 0.0230(7) Uani 1 1 d . . . .
H43 H 0.2848 -0.0597 0.1289 0.028 Uiso 1 1 calc . . R .
C44 C 0.4187(3) -0.0684(3) 0.17220(13) 0.0276(8) Uani 1 1 d . . . .
H44 H 0.3851 -0.1453 0.1722 0.033 Uiso 1 1 calc . . R .
C45 C 0.5260(3) -0.0084(3) 0.19738(13) 0.0330(8) Uani 1 1 d . . . .
H45 H 0.5668 -0.0436 0.2148 0.040 Uiso 1 1 calc . . R .
C46 C 0.5745(3) 0.1038(3) 0.19730(15) 0.0418(10) Uani 1 1 d . . . .
H46 H 0.6492 0.1454 0.2145 0.050 Uiso 1 1 calc . . R .
C47 C 0.5151(3) 0.1560(3) 0.17241(13) 0.0312(8) Uani 1 1 d . . . .
H47 H 0.5488 0.2331 0.1729 0.037 Uiso 1 1 calc . . R .
C48 C 0.3862(3) 0.1698(2) 0.04895(12) 0.0201(7) Uani 1 1 d . . . .
C49 C 0.4725(3) 0.1310(3) 0.03554(14) 0.0352(9) Uani 1 1 d . . . .
H49 H 0.5036 0.0997 0.0599 0.042 Uiso 1 1 calc . . R .
C50 C 0.5139(3) 0.1378(3) -0.01364(15) 0.0444(10) Uani 1 1 d . . . .
H50 H 0.5729 0.1106 -0.0228 0.053 Uiso 1 1 calc . . R .
C51 C 0.4704(3) 0.1832(3) -0.04883(14) 0.0380(9) Uani 1 1 d . . . .
H51 H 0.4986 0.1873 -0.0824 0.046 Uiso 1 1 calc . . R .
C52 C 0.3854(3) 0.2233(3) -0.03557(13) 0.0364(9) Uani 1 1 d . . . .
H52 H 0.3555 0.2556 -0.0599 0.044 Uiso 1 1 calc . . R .
C53 C 0.3435(3) 0.2163(3) 0.01307(13) 0.0308(8) Uani 1 1 d . . . .
H53 H 0.2847 0.2438 0.0220 0.037 Uiso 1 1 calc . . R .
C54 C 0.2958(2) 0.5962(2) 0.16392(12) 0.0189(7) Uani 1 1 d C . . .
C55 C 0.3034(3) 0.5978(3) 0.11005(12) 0.0268(7) Uani 1 1 d . . . .
H55 H 0.3514 0.5658 0.0913 0.032 Uiso 1 1 calc . . R .
C56 C 0.2414(3) 0.6457(3) 0.08383(14) 0.0336(8) Uani 1 1 d C . . .
H56 H 0.2486 0.6481 0.0474 0.040 Uiso 1 1 calc . . R .
C57 C 0.1691(3) 0.6901(3) 0.11026(14) 0.0327(8) Uani 1 1 d . . . .
H57 H 0.1269 0.7230 0.0921 0.039 Uiso 1 1 calc B . R .
C58 C 0.1585(3) 0.6865(3) 0.16296(14) 0.0300(8) Uani 1 1 d C 1 . .
H58 H 0.1075 0.7155 0.1809 0.036 Uiso 1 1 calc C 1 R .
C59 C 0.2214(2) 0.6410(2) 0.18987(13) 0.0235(7) Uani 1 1 d . . . .
H59 H 0.2143 0.6400 0.2264 0.028 Uiso 1 1 calc C . R .
C60 C 0.3472(3) 0.5611(2) 0.26637(12) 0.0199(7) Uani 1 1 d C . . .
C61 C 0.4130(3) 0.6561(3) 0.30240(12) 0.0245(7) Uani 1 1 d . . . .
H61 H 0.4813 0.7054 0.2928 0.029 Uiso 1 1 calc . . R .
C62 C 0.3796(3) 0.6795(3) 0.35258(13) 0.0280(8) Uani 1 1 d . . . .
H62 H 0.4257 0.7442 0.3772 0.034 Uiso 1 1 calc . . R .
C63 C 0.2800(3) 0.6093(3) 0.36667(13) 0.0293(8) Uani 1 1 d . . . .
H63 H 0.2573 0.6256 0.4010 0.035 Uiso 1 1 calc . . R .
C64 C 0.2127(3) 0.5147(3) 0.33074(13) 0.0266(8) Uani 1 1 d . . . .
H64 H 0.1435 0.4665 0.3403 0.032 Uiso 1 1 calc . . R .
C65 C 0.2464(3) 0.4902(3) 0.28076(13) 0.0242(7) Uani 1 1 d . . . .
H65 H 0.2005 0.4249 0.2563 0.029 Uiso 1 1 calc . . R .
C66 C 0.5288(2) 0.6250(2) 0.20051(11) 0.0186(7) Uani 1 1 d C . . .
C67 C 0.6118(2) 0.5961(3) 0.22488(12) 0.0228(7) Uani 1 1 d . . . .
H67 H 0.5895 0.5329 0.2409 0.027 Uiso 1 1 calc . . R .
C68 C 0.7266(3) 0.6588(3) 0.22591(13) 0.0280(8) Uani 1 1 d . . . .
H68 H 0.7827 0.6386 0.2426 0.034 Uiso 1 1 calc . . R .
C69 C 0.7593(3) 0.7506(3) 0.20273(13) 0.0308(8) Uani 1 1 d . . . .
H69 H 0.8380 0.7931 0.2031 0.037 Uiso 1 1 calc . . R .
C70 C 0.6785(3) 0.7808(3) 0.17916(13) 0.0296(8) Uani 1 1 d . . . .
H70 H 0.7016 0.8446 0.1636 0.036 Uiso 1 1 calc . . R .
C71 C 0.5631(3) 0.7184(3) 0.17789(12) 0.0227(7) Uani 1 1 d . . . .
H71 H 0.5075 0.7398 0.1615 0.027 Uiso 1 1 calc . . R .
O1 O 0.2151(2) 0.3378(2) 0.09148(12) 0.0304(7) Uani 0.794(2) 1 d A 1 . .
O1A O 0.1896(12) 0.3235(13) 0.1308(8) 0.0304(7) Uani 0.206(2) 1 d A 2 . .
O2 O 0.1759(2) 0.3044(2) 0.16910(11) 0.0270(7) Uani 0.794(2) 1 d A 1 . .
O2A O 0.0934(10) 0.2696(10) 0.1975(4) 0.042(3) Uani 0.206(2) 1 d A 2 . .
O3 O 0.5190(5) 0.3883(4) 0.13906(16) 0.0264(10) Uani 0.794(2) 1 d A 1 . .
O3A O 0.521(2) 0.384(2) 0.1576(7) 0.0264(10) Uani 0.206(2) 1 d A 2 . .
O4 O 0.4519(3) 0.4567(3) 0.07871(14) 0.0376(10) Uani 0.794(2) 1 d A 1 . .
O4A O 0.4335(16) 0.4220(15) 0.0962(6) 0.0376(10) Uani 0.206(2) 1 d A 2 . .
P1 P 0.35663(12) 0.24962(13) 0.36741(6) 0.0184(3) Uani 0.794(2) 1 d A 1 . .
P1A P 0.3853(6) 0.2352(6) 0.3653(3) 0.0184(3) Uani 0.206(2) 1 d A 2 . .
P2 P 0.32959(7) 0.16533(6) 0.11338(3) 0.01807(17) Uani 1 1 d . . . .
P3 P 0.38010(6) 0.53414(6) 0.19798(3) 0.01722(17) Uani 1 1 d . . . .
Ru1 Ru 0.35076(2) 0.34694(2) 0.158523(10) 0.01688(7) Uani 1 1 d A . . .
B1 B 0.9891(3) 0.7304(3) 0.37100(15) 0.0227(8) Uani 1 1 d . . . .
C72 C 0.9203(3) 0.6092(3) 0.33217(14) 0.0287(8) Uani 1 1 d . . . .
C73 C 0.8173(3) 0.5363(3) 0.34339(19) 0.0507(12) Uani 1 1 d . . . .
H73 H 0.7867 0.5562 0.3751 0.061 Uiso 1 1 calc . . R .
C74 C 0.7576(3) 0.4348(4) 0.3094(2) 0.0780(18) Uani 1 1 d . . . .
H74 H 0.6873 0.3869 0.3183 0.094 Uiso 1 1 calc . . R .
C75 C 0.8003(4) 0.4038(4) 0.2632(2) 0.0739(17) Uani 1 1 d . . . .
H75 H 0.7588 0.3357 0.2396 0.089 Uiso 1 1 calc . . R .
C76 C 0.9027(4) 0.4720(3) 0.25176(18) 0.0558(12) Uani 1 1 d . . . .
H76 H 0.9339 0.4506 0.2205 0.067 Uiso 1 1 calc . . R .
C77 C 0.9611(3) 0.5720(3) 0.28557(14) 0.0354(9) Uani 1 1 d . . . .
H77 H 1.0325 0.6178 0.2768 0.043 Uiso 1 1 calc . . R .
C78 C 0.8978(2) 0.7849(2) 0.39717(12) 0.0204(7) Uani 1 1 d . . . .
C79 C 0.7998(3) 0.7799(3) 0.36731(13) 0.0247(7) Uani 1 1 d . . . .
H79 H 0.7811 0.7365 0.3323 0.030 Uiso 1 1 calc . . R .
C80 C 0.7291(3) 0.8350(3) 0.38637(13) 0.0281(8) Uani 1 1 d . . . .
H80 H 0.6659 0.8320 0.3640 0.034 Uiso 1 1 calc . . R .
C81 C 0.7508(3) 0.8949(3) 0.43821(14) 0.0300(8) Uani 1 1 d . . . .
H81 H 0.7020 0.9318 0.4518 0.036 Uiso 1 1 calc . . R .
C82 C 0.8437(3) 0.8998(3) 0.46935(13) 0.0308(8) Uani 1 1 d . . . .
H82 H 0.8593 0.9402 0.5049 0.037 Uiso 1 1 calc . . R .
C83 C 0.9156(3) 0.8456(3) 0.44907(13) 0.0250(7) Uani 1 1 d . . . .
H83 H 0.9793 0.8502 0.4716 0.030 Uiso 1 1 calc . . R .
C84 C 1.0704(3) 0.7193(3) 0.41933(12) 0.0225(7) Uani 1 1 d . . . .
C85 C 1.1632(3) 0.8105(3) 0.44735(13) 0.0262(7) Uani 1 1 d . . . .
H85 H 1.1815 0.8795 0.4363 0.031 Uiso 1 1 calc . . R .
C86 C 1.2297(3) 0.8051(3) 0.49044(13) 0.0328(8) Uani 1 1 d . . . .
H86 H 1.2919 0.8691 0.5078 0.039 Uiso 1 1 calc . . R .
C87 C 1.2053(3) 0.7066(3) 0.50792(14) 0.0350(9) Uani 1 1 d . . . .
H87 H 1.2499 0.7022 0.5374 0.042 Uiso 1 1 calc . . R .
C88 C 1.1151(3) 0.6149(3) 0.48186(14) 0.0349(9) Uani 1 1 d . . . .
H88 H 1.0975 0.5466 0.4934 0.042 Uiso 1 1 calc . . R .
C89 C 1.0490(3) 0.6211(3) 0.43854(13) 0.0292(8) Uani 1 1 d . . . .
H89 H 0.9873 0.5563 0.4214 0.035 Uiso 1 1 calc . . R .
C90 C 1.0651(2) 0.8124(3) 0.33295(12) 0.0212(7) Uani 1 1 d . . . .
C91 C 1.1792(3) 0.8241(3) 0.32587(13) 0.0257(7) Uani 1 1 d . . . .
H91 H 1.2160 0.7902 0.3464 0.031 Uiso 1 1 calc . . R .
C92 C 1.2398(3) 0.8835(3) 0.28979(13) 0.0294(8) Uani 1 1 d . . . .
H92 H 1.3161 0.8885 0.2859 0.035 Uiso 1 1 calc . . R .
C93 C 1.1905(3) 0.9349(3) 0.25968(13) 0.0305(8) Uani 1 1 d . . . .
H93 H 1.2321 0.9756 0.2352 0.037 Uiso 1 1 calc . . R .
C94 C 1.0782(3) 0.9263(3) 0.26570(13) 0.0316(8) Uani 1 1 d . . . .
H94 H 1.0425 0.9616 0.2455 0.038 Uiso 1 1 calc . . R .
C95 C 1.0191(3) 0.8660(3) 0.30132(13) 0.0279(8) Uani 1 1 d . . . .
H95 H 0.9425 0.8607 0.3045 0.034 Uiso 1 1 calc . . R .
C96 C -0.1142(4) 0.1745(3) 0.2991(4) 0.057(2) Uani 0.652(3) 1 d D 1 D .
H96A H -0.1567 0.2201 0.2891 0.069 Uiso 0.652(3) 1 calc D 1 R .
H96B H -0.1064 0.1851 0.3382 0.069 Uiso 0.652(3) 1 calc D 1 R .
C96A C -0.0816(16) 0.1950(10) 0.2891(11) 0.057(2) Uani 0.241(3) 1 d E 2 D .
H96C H -0.0059 0.2033 0.3055 0.069 Uiso 0.241(3) 1 calc E 2 R .
H96D H -0.0692 0.2407 0.2615 0.069 Uiso 0.241(3) 1 calc E 2 R .
C96B C -0.070(2) 0.156(3) 0.2961(11) 0.057(2) Uani 0.104(3) 1 d F 3 D .
H96E H -0.0137 0.1544 0.3235 0.069 Uiso 0.104(3) 1 calc F 3 R .
H96F H -0.1188 0.0783 0.2804 0.069 Uiso 0.104(3) 1 calc F 3 R .
Cl1 Cl 0.02131(14) 0.22011(15) 0.27745(12) 0.0672(7) Uani 0.652(3) 1 d D 1 D .
Cl2A Cl -0.1554(16) 0.2437(12) 0.3375(7) 0.189(5) Uani 0.241(3) 1 d E 2 D .
Cl1B Cl -0.155(3) 0.225(3) 0.3260(17) 0.189(5) Uani 0.104(3) 1 d F 3 D .
Cl2 Cl -0.19187(14) 0.03514(15) 0.27198(10) 0.0616(7) Uani 0.652(3) 1 d D 1 D .
Cl1A Cl -0.1547(5) 0.0562(6) 0.2593(3) 0.0616(7) Uani 0.241(3) 1 d E 2 D .
Cl2B Cl 0.0021(11) 0.2188(12) 0.2468(7) 0.0672(7) Uani 0.104(3) 1 d F 3 D .

loop_
_atom_site_aniso_label
_atom_site_aniso_U_11
_atom_site_aniso_U_22
_atom_site_aniso_U_33
_atom_site_aniso_U_23
_atom_site_aniso_U_13
_atom_site_aniso_U_12
C1 0.023(3) 0.021(2) 0.037(3) 0.009(2) 0.017(2) 0.014(2)
C1A 0.023(3) 0.021(2) 0.037(3) 0.009(2) 0.017(2) 0.014(2)
C2 0.037(2) 0.042(2) 0.040(2) 0.003(2) -0.0062(19) 0.019(2)
C2A 0.037(2) 0.042(2) 0.040(2) 0.003(2) -0.0062(19) 0.019(2)
C7A 0.048(4) 0.084(4) 0.074(5) 0.019(4) -0.001(3) 0.021(3)
C6A 0.059(4) 0.115(5) 0.120(6) 0.032(5) 0.028(4) 0.024(4)
C5A 0.034(3) 0.130(6) 0.118(6) -0.009(4) -0.021(4) 0.030(4)
C4A 0.085(5) 0.152(6) 0.062(3) 0.017(4) -0.018(3) 0.070(5)
C3A 0.055(3) 0.111(6) 0.065(4) 0.026(4) 0.014(3) 0.049(3)
C3 0.055(3) 0.111(6) 0.065(4) 0.026(4) 0.014(3) 0.049(3)
C4 0.085(5) 0.152(6) 0.062(3) 0.017(4) -0.018(3) 0.070(5)
C5 0.034(3) 0.130(6) 0.118(6) -0.009(4) -0.021(4) 0.030(4)
C6 0.059(4) 0.115(5) 0.120(6) 0.032(5) 0.028(4) 0.024(4)
C7 0.048(4) 0.084(4) 0.074(5) 0.019(4) -0.001(3) 0.021(3)
C8 0.026(2) 0.016(2) 0.018(3) -0.007(2) -0.002(3) 0.0053(18)
C8A 0.026(2) 0.016(2) 0.018(3) -0.007(2) -0.002(3) 0.0053(18)
C9 0.0184(16) 0.0233(18) 0.033(2) -0.0036(16) -0.0015(15) 0.0052(15)
C10 0.0244(19) 0.060(3) 0.031(2) 0.0115(19) 0.0057(16) 0.0125(19)
C11 0.024(2) 0.107(4) 0.036(2) 0.016(3) -0.0044(18) 0.010(2)
C12 0.032(2) 0.087(4) 0.041(2) 0.013(2) 0.006(2) -0.001(2)
C13 0.059(3) 0.052(3) 0.028(2) 0.010(2) 0.008(2) 0.017(2)
C14 0.047(2) 0.038(2) 0.028(2) -0.0022(18) -0.0099(18) 0.023(2)
C15 0.020(2) 0.019(2) 0.023(2) 0.0015(17) 0.0081(19) 0.011(2)
C15A 0.020(2) 0.019(2) 0.023(2) 0.0015(17) 0.0081(19) 0.011(2)
C16 0.025(2) 0.030(2) 0.023(2) 0.0121(19) 0.0048(17) 0.0142(19)
C16A 0.025(2) 0.030(2) 0.023(2) 0.0121(19) 0.0048(17) 0.0142(19)
C17 0.024(2) 0.029(2) 0.025(2) 0.0100(19) -0.0007(18) 0.0114(19)
C17A 0.024(2) 0.029(2) 0.025(2) 0.0100(19) -0.0007(18) 0.0114(19)
C18 0.011(2) 0.0186(17) 0.023(3) -0.0014(19) -0.0082(18) 0.0001(18)
C18A 0.011(2) 0.0186(17) 0.023(3) -0.0014(19) -0.0082(18) 0.0001(18)
C19A 0.028(2) 0.024(2) 0.031(3) 0.003(2) -0.005(2) 0.0094(19)
C20A 0.041(3) 0.034(2) 0.035(3) 0.007(3) -0.011(3) 0.016(2)
C21A 0.034(2) 0.027(2) 0.044(3) 0.010(2) -0.008(2) 0.018(2)
C22A 0.035(2) 0.034(3) 0.045(3) 0.004(2) 0.001(2) 0.020(2)
C23A 0.033(3) 0.033(2) 0.031(3) 0.008(2) -0.004(2) 0.019(2)
C19 0.028(2) 0.024(2) 0.031(3) 0.003(2) -0.005(2) 0.0094(19)
C20 0.041(3) 0.034(2) 0.035(3) 0.007(3) -0.011(3) 0.016(2)
C21 0.034(2) 0.027(2) 0.044(3) 0.010(2) -0.008(2) 0.018(2)
C22 0.035(2) 0.034(3) 0.045(3) 0.004(2) 0.001(2) 0.020(2)
C23 0.033(3) 0.033(2) 0.031(3) 0.008(2) -0.004(2) 0.019(2)
C24 0.0294(18) 0.0200(17) 0.0255(18) 0.0038(15) -0.0013(15) 0.0050(15)
C25 0.042(2) 0.0240(19) 0.033(2) 0.0037(16) -0.0080(17) 0.0137(17)
C26 0.035(2) 0.029(2) 0.042(2) -0.0040(18) -0.0138(18) 0.0142(18)
C27 0.0249(18) 0.0211(18) 0.053(2) -0.0028(18) -0.0020(17) 0.0034(16)
C28 0.031(2) 0.0238(19) 0.059(3) 0.0142(19) -0.0035(19) 0.0027(17)
C29 0.0298(19) 0.0272(19) 0.047(2) 0.0164(18) -0.0076(17) 0.0043(17)
C30 0.0306(19) 0.0226(18) 0.0315(19) 0.0082(16) -0.0104(15) 0.0067(16)
C31 0.046(2) 0.0204(19) 0.041(2) 0.0006(17) -0.0110(19) 0.0078(18)
C32 0.046(2) 0.038(2) 0.046(2) -0.003(2) -0.006(2) 0.021(2)
C33 0.039(2) 0.041(2) 0.038(2) 0.0113(19) -0.0004(18) 0.018(2)
C34 0.032(2) 0.031(2) 0.043(2) 0.0113(18) -0.0067(17) 0.0093(18)
C35 0.0323(19) 0.0223(18) 0.036(2) 0.0075(16) -0.0046(16) 0.0071(16)
C36 0.0192(16) 0.0138(16) 0.0314(18) 0.0064(15) -0.0057(14) 0.0010(14)
C37 0.0275(19) 0.0287(19) 0.034(2) 0.0086(17) -0.0034(16) 0.0010(17)
C38 0.029(2) 0.048(3) 0.052(3) 0.019(2) 0.0024(19) -0.002(2)
C39 0.030(2) 0.038(2) 0.064(3) 0.018(2) -0.015(2) -0.0114(19)
C40 0.049(3) 0.035(2) 0.045(2) 0.000(2) -0.020(2) -0.012(2)
C41 0.038(2) 0.030(2) 0.036(2) -0.0021(18) -0.0076(18) -0.0022(18)
C42 0.0226(16) 0.0189(16) 0.0164(15) 0.0022(13) 0.0026(13) 0.0084(14)
C43 0.0225(17) 0.0232(17) 0.0243(17) 0.0047(15) 0.0058(14) 0.0093(15)
C44 0.036(2) 0.0225(18) 0.0291(19) 0.0093(15) 0.0091(16) 0.0141(16)
C45 0.043(2) 0.034(2) 0.0300(19) 0.0059(17) -0.0044(17) 0.0241(19)
C46 0.039(2) 0.028(2) 0.053(2) -0.0036(19) -0.0220(19) 0.0138(18)
C47 0.035(2) 0.0186(17) 0.038(2) -0.0006(16) -0.0113(16) 0.0109(16)
C48 0.0230(16) 0.0143(15) 0.0185(16) 0.0015(13) -0.0015(13) 0.0023(14)
C49 0.037(2) 0.042(2) 0.030(2) 0.0097(18) 0.0020(17) 0.0185(19)
C50 0.042(2) 0.058(3) 0.043(2) 0.013(2) 0.0170(19) 0.026(2)
C51 0.051(2) 0.037(2) 0.027(2) 0.0063(17) 0.0160(18) 0.015(2)
C52 0.060(3) 0.034(2) 0.0201(18) 0.0073(16) 0.0058(18) 0.022(2)
C53 0.039(2) 0.036(2) 0.0238(18) 0.0057(16) 0.0067(16) 0.0207(18)
C54 0.0162(15) 0.0142(15) 0.0240(17) 0.0038(14) -0.0028(13) 0.0030(13)
C55 0.0321(19) 0.0230(18) 0.0239(18) 0.0017(15) -0.0035(15) 0.0103(16)
C56 0.040(2) 0.0282(19) 0.0291(19) 0.0074(16) -0.0092(16) 0.0079(18)
C57 0.0315(19) 0.0222(18) 0.042(2) 0.0048(17) -0.0171(17) 0.0099(16)
C58 0.0219(17) 0.0245(18) 0.042(2) 0.0014(17) -0.0056(16) 0.0102(16)
C59 0.0187(16) 0.0207(17) 0.0283(18) 0.0043(15) -0.0007(14) 0.0043(14)
C60 0.0230(16) 0.0193(16) 0.0223(16) 0.0056(14) -0.0004(13) 0.0135(14)
C61 0.0241(17) 0.0209(17) 0.0297(18) 0.0054(15) 0.0034(15) 0.0094(15)
C62 0.0327(19) 0.0223(18) 0.0282(19) -0.0022(15) 0.0011(15) 0.0126(16)
C63 0.038(2) 0.039(2) 0.0230(18) 0.0071(16) 0.0072(16) 0.0272(18)
C64 0.0239(17) 0.0277(19) 0.0326(19) 0.0123(16) 0.0088(15) 0.0112(16)
C65 0.0213(17) 0.0239(18) 0.0291(18) 0.0074(15) 0.0005(14) 0.0093(15)
C66 0.0174(15) 0.0147(15) 0.0198(16) -0.0005(13) -0.0012(13) 0.0033(13)
C67 0.0213(16) 0.0194(16) 0.0255(17) 0.0037(14) 0.0007(14) 0.0053(14)
C68 0.0213(17) 0.032(2) 0.0272(18) -0.0001(16) -0.0056(14) 0.0092(16)
C69 0.0185(17) 0.029(2) 0.033(2) 0.0004(16) -0.0009(15) -0.0023(16)
C70 0.0302(19) 0.0227(18) 0.0296(19) 0.0075(16) 0.0013(15) 0.0010(16)
C71 0.0226(17) 0.0190(17) 0.0248(17) 0.0031(14) -0.0011(14) 0.0062(14)
O1 0.0320(17) 0.0290(16) 0.0372(18) 0.0143(15) 0.0111(15) 0.0153(14)
O1A 0.0320(17) 0.0290(16) 0.0372(18) 0.0143(15) 0.0111(15) 0.0153(14)
O2 0.0191(16) 0.0330(18) 0.0277(17) 0.0020(14) 0.0015(14) 0.0101(14)
O2A 0.032(7) 0.050(8) 0.030(7) 0.014(6) 0.005(6) -0.005(6)
O3 0.0245(14) 0.0179(14) 0.037(3) 0.010(3) 0.018(3) 0.0051(12)
O3A 0.0245(14) 0.0179(14) 0.037(3) 0.010(3) 0.018(3) 0.0051(12)
O4 0.0245(19) 0.053(3) 0.035(3) -0.0056(17) -0.0044(17) 0.022(2)
O4A 0.0245(19) 0.053(3) 0.035(3) -0.0056(17) -0.0044(17) 0.022(2)
P1 0.0203(8) 0.0177(6) 0.0204(5) 0.0060(5) -0.0015(6) 0.0101(5)
P1A 0.0203(8) 0.0177(6) 0.0204(5) 0.0060(5) -0.0015(6) 0.0101(5)
P2 0.0196(4) 0.0149(4) 0.0175(4) 0.0022(3) -0.0020(3) 0.0045(4)
P3 0.0166(4) 0.0151(4) 0.0197(4) 0.0029(3) -0.0013(3) 0.0061(3)
Ru1 0.01643(13) 0.01511(13) 0.01799(13) 0.00331(10) -0.00135(10) 0.00470(11)
B1 0.0186(18) 0.0183(19) 0.030(2) 0.0012(17) -0.0007(16) 0.0069(16)
C72 0.0196(17) 0.0207(18) 0.045(2) 0.0007(16) -0.0038(15) 0.0095(15)
C73 0.026(2) 0.025(2) 0.092(3) -0.003(2) 0.010(2) 0.0060(18)
C74 0.027(2) 0.031(2) 0.158(6) -0.011(3) -0.010(3) 0.003(2)
C75 0.055(3) 0.037(3) 0.110(4) -0.032(3) -0.037(3) 0.019(3)
C76 0.066(3) 0.040(3) 0.057(3) -0.017(2) -0.027(2) 0.029(2)
C77 0.038(2) 0.028(2) 0.038(2) -0.0044(17) -0.0119(17) 0.0167(18)
C78 0.0190(16) 0.0158(16) 0.0252(17) 0.0066(14) 0.0048(13) 0.0033(14)
C79 0.0222(17) 0.0214(17) 0.0256(18) -0.0012(15) 0.0014(14) 0.0050(15)
C80 0.0196(17) 0.0278(19) 0.038(2) 0.0047(17) -0.0004(15) 0.0109(15)
C81 0.0282(18) 0.0303(19) 0.037(2) 0.0048(17) 0.0063(16) 0.0184(17)
C82 0.034(2) 0.034(2) 0.0261(19) -0.0001(16) 0.0037(16) 0.0167(18)
C83 0.0256(17) 0.0249(18) 0.0274(18) 0.0082(15) 0.0018(14) 0.0114(15)
C84 0.0183(16) 0.0247(18) 0.0277(18) 0.0055(15) 0.0073(14) 0.0113(15)
C85 0.0221(17) 0.0277(19) 0.0313(19) 0.0074(16) 0.0035(15) 0.0115(16)
C86 0.0276(19) 0.042(2) 0.032(2) 0.0022(18) -0.0013(16) 0.0194(18)
C87 0.039(2) 0.054(3) 0.0276(19) 0.0146(19) 0.0079(17) 0.033(2)
C88 0.036(2) 0.044(2) 0.043(2) 0.026(2) 0.0205(18) 0.027(2)
C89 0.0233(17) 0.0279(19) 0.040(2) 0.0109(17) 0.0112(16) 0.0111(16)
C90 0.0203(16) 0.0180(16) 0.0220(17) -0.0028(14) -0.0002(13) 0.0064(14)
C91 0.0234(17) 0.0242(18) 0.0280(18) 0.0010(15) 0.0005(15) 0.0091(15)
C92 0.0241(18) 0.032(2) 0.0283(19) -0.0025(16) 0.0064(15) 0.0090(16)
C93 0.035(2) 0.0274(19) 0.0249(18) 0.0028(16) 0.0064(16) 0.0065(17)
C94 0.0308(19) 0.036(2) 0.0272(19) 0.0078(17) -0.0017(15) 0.0109(17)
C95 0.0206(17) 0.0313(19) 0.0287(18) 0.0027(16) 0.0008(14) 0.0074(16)
C96 0.048(5) 0.079(5) 0.056(5) 0.014(4) 0.001(4) 0.038(4)
C96A 0.048(5) 0.079(5) 0.056(5) 0.014(4) 0.001(4) 0.038(4)
C96B 0.048(5) 0.079(5) 0.056(5) 0.014(4) 0.001(4) 0.038(4)
Cl1 0.0401(10) 0.0521(11) 0.102(2) 0.0232(14) 0.0019(12) 0.0044(8)
Cl2A 0.291(10) 0.223(10) 0.119(9) -0.002(7) -0.056(7) 0.199(9)
Cl1B 0.291(10) 0.223(10) 0.119(9) -0.002(7) -0.056(7) 0.199(9)
Cl2 0.0219(12) 0.0451(12) 0.1060(18) 0.0177(10) 0.0095(10) -0.0036(10)
Cl1A 0.0219(12) 0.0451(12) 0.1060(18) 0.0177(10) 0.0095(10) -0.0036(10)
Cl2B 0.0401(10) 0.0521(11) 0.102(2) 0.0232(14) 0.0019(12) 0.0044(8)

loop_
_atom_type_symbol
_atom_type_description
_atom_type_scat_dispersion_real
_atom_type_scat_dispersion_imag
_atom_type_scat_source
C C 0.0033 0.0016 'International Tables Vol C Tables 4.2.6.8 and 6.1.1.4'
H H 0.0000 0.0000 'International Tables Vol C Tables 4.2.6.8 and 6.1.1.4'
B B 0.0013 0.0007 'International Tables Vol C Tables 4.2.6.8 and 6.1.1.4'
Cl Cl 0.1484 0.1585 'International Tables Vol C Tables 4.2.6.8 and 6.1.1.4'
O O 0.0106 0.0060 'International Tables Vol C Tables 4.2.6.8 and 6.1.1.4'
P P 0.1023 0.0942 'International Tables Vol C Tables 4.2.6.8 and 6.1.1.4'
Ru Ru -1.2594 0.8363 'International Tables Vol C Tables 4.2.6.8 and 6.1.1.4'

loop_
_exptl_crystal_face_index_h
_exptl_crystal_face_index_k
_exptl_crystal_face_index_l
_exptl_crystal_face_perp_dist
_exptl_oxdiff_crystal_face_indexfrac_h
_exptl_oxdiff_crystal_face_indexfrac_k
_exptl_oxdiff_crystal_face_indexfrac_l
_exptl_oxdiff_crystal_face_x
_exptl_oxdiff_crystal_face_y
_exptl_oxdiff_crystal_face_z
0 1 -2 0.0762 0.0011 0.9988 -2.0012 -0.0345 0.0598 -0.0230
1 -1 1 0.0528 0.9989 -0.9990 1.0016 0.0563 -0.0310 -0.0298
0 -1 2 0.0712 -0.0011 -0.9988 2.0012 0.0345 -0.0598 0.0230
1 0 -2 0.0496 1.0004 -0.0004 -1.9994 0.0013 0.0306 -0.0719
-1 0 2 0.0386 -1.0004 0.0004 1.9994 -0.0013 -0.0306 0.0719
1 -1 -1 0.0334 0.9998 -0.9995 -0.9981 0.0152 -0.0275 -0.0681
-1 1 1 0.0344 -0.9998 0.9995 0.9981 -0.0152 0.0275 0.0681
1 0 1 0.0125 0.9990 0.0002 1.0001 0.0629 0.0254 -0.0145
-1 0 -1 0.0205 -0.9990 -0.0002 -1.0001 -0.0629 -0.0254 0.0145
-1 1 -1 0.0588 -0.9989 0.9990 -1.0016 -0.0563 0.0310 0.0298

loop_
_geom_angle_atom_site_label_1
_geom_angle_atom_site_label_2
_geom_angle_atom_site_label_3
_geom_angle
C2 C1 Ru1 170.7(5)
O1 C1 C2 124.5(6)
O1 C1 O2 118.6(4)
O1 C1 Ru1 64.5(2)
O2 C1 C2 116.9(6)
O2 C1 Ru1 54.1(2)
O1A C1A C2A 104(2)
O1A C1A O2A 128(2)
O2A C1A C2A 127.6(19)
C3 C2 C1 114.6(7)
C7 C2 C1 122.8(7)
C7 C2 C3 122.6(6)
C7A C2A C1A 109(2)
C7A C2A C3A 120.0
C3A C2A C1A 129(2)
C2A C7A H7A 120.0
C6A C7A C2A 120.0
C6A C7A H7A 120.0
C7A C6A H6A 120.0
C7A C6A C5A 120.0
C5A C6A H6A 120.0
C6A C5A H5A 120.0
C4A C5A C6A 120.0
C4A C5A H5A 120.0
C5A C4A H4A 120.0
C3A C4A C5A 120.0
C3A C4A H4A 120.0
C2A C3A H3A 120.0
C4A C3A C2A 120.0
C4A C3A H3A 120.0
C2 C3 H3 120.0
C2 C3 C4 120.1(7)
C4 C3 H3 120.0
C3 C4 H4 121.2
C3 C4 C5 117.6(7)
C5 C4 H4 121.2
C4 C5 H5 119.1
C6 C5 C4 121.9(7)
C6 C5 H5 119.1
C5 C6 H6 120.6
C5 C6 C7 118.9(7)
C7 C6 H6 120.6
C2 C7 C6 118.8(7)
C2 C7 H7 120.6
C6 C7 H7 120.6
O3 C8 C9 114.3(5)
O4 C8 C9 122.5(4)
O4 C8 O3 123.1(6)
C9 C8A Ru1 173.9(18)
O3A C8A C9 132(3)
O3A C8A O4A 113(3)
O3A C8A Ru1 54(2)
O4A C8A C9 114.5(19)
O4A C8A Ru1 59.4(14)
C10 C9 C8 123.7(3)
C10 C9 C8A 106.3(11)
C10 C9 C14 119.1(3)
C14 C9 C8 117.1(4)
C14 C9 C8A 134.5(11)
C9 C10 H10 120.0
C11 C10 C9 119.9(4)
C11 C10 H10 120.0
C10 C11 H11 120.1
C10 C11 C12 119.8(4)
C12 C11 H11 120.1
C11 C12 H12 119.6
C13 C12 C11 120.8(4)
C13 C12 H12 119.6
C12 C13 H13 120.2
C12 C13 C14 119.7(4)
C14 C13 H13 120.2
C9 C14 H14 119.7
C13 C14 C9 120.6(4)
C13 C14 H14 119.7
C16 C15 Ru1 176.3(3)
C16A C15A Ru1 176.6(13)
C15 C16 H16 119.7
C15 C16 C17 120.5(4)
C17 C16 H16 119.7
C15A C16A H16A 116.5
C15A C16A C17A 127.1(14)
C17A C16A H16A 116.5
C16 C17 H17A 107.8
C16 C17 H17B 107.8
C16 C17 P1 118.1(3)
H17A C17 H17B 107.1
P1 C17 H17A 107.8
P1 C17 H17B 107.8
C16A C17A H17C 107.7
C16A C17A H17D 107.7
C16A C17A P1A 118.6(11)
H17C C17A H17D 107.1
P1A C17A H17C 107.7
P1A C17A H17D 107.7
C19 C18 C23 120.1(4)
C19 C18 P1 121.3(3)
C23 C18 P1 118.2(4)
C19A C18A C23A 120.0
C19A C18A P1A 119.1(9)
C23A C18A P1A 120.8(9)
C18A C19A H19A 120.0
C18A C19A C20A 120.0
C20A C19A H19A 120.0
C19A C20A H20A 120.0
C19A C20A C21A 120.0
C21A C20A H20A 120.0
C20A C21A H21A 120.0
C22A C21A C20A 120.0
C22A C21A H21A 120.0
C21A C22A H22A 120.0
C21A C22A C23A 120.0
C23A C22A H22A 120.0
C18A C23A H23A 120.0
C22A C23A C18A 120.0
C22A C23A H23A 120.0
C18 C19 H19 120.2
C20 C19 C18 119.7(4)
C20 C19 H19 120.2
C19 C20 H20 119.9
C21 C20 C19 120.1(4)
C21 C20 H20 119.9
C20 C21 H21 119.3
C20 C21 C22 121.3(4)
C22 C21 H21 119.3
C21 C22 H22 120.3
C21 C22 C23 119.4(4)
C23 C22 H22 120.3
C18 C23 H23 120.3
C22 C23 C18 119.3(4)
C22 C23 H23 120.3
C25 C24 P1 121.5(3)
C25 C24 P1A 111.8(3)
C29 C24 C25 119.2(3)
C29 C24 P1 119.3(3)
C29 C24 P1A 128.0(3)
C24 C25 H25 119.8
C26 C25 C24 120.4(3)
C26 C25 H25 119.8
C25 C26 H26 120.0
C25 C26 C27 119.9(3)
C27 C26 H26 120.0
C26 C27 H27 120.0
C28 C27 C26 120.0(3)
C28 C27 H27 120.0
C27 C28 H28 119.6
C27 C28 C29 120.8(3)
C29 C28 H28 119.6
C24 C29 H29 120.2
C28 C29 C24 119.7(3)
C28 C29 H29 120.2
C31 C30 P1 118.8(3)
C31 C30 P1A 125.3(3)
C35 C30 C31 120.0(3)
C35 C30 P1 120.5(3)
C35 C30 P1A 114.6(3)
C30 C31 H31 120.2
C32 C31 C30 119.7(3)
C32 C31 H31 120.2
C31 C32 H32 119.9
C33 C32 C31 120.2(3)
C33 C32 H32 119.9
C32 C33 H33 119.7
C32 C33 C34 120.7(3)
C34 C33 H33 119.7
C33 C34 H34 120.2
C33 C34 C35 119.5(3)
C35 C34 H34 120.2
C30 C35 H35 120.0
C34 C35 C30 119.9(3)
C34 C35 H35 120.0
C37 C36 C41 118.7(3)
C37 C36 P2 118.4(2)
C41 C36 P2 122.8(2)
C36 C37 H37 119.8
C36 C37 C38 120.4(3)
C38 C37 H37 119.8
C37 C38 H38 119.8
C39 C38 C37 120.4(4)
C39 C38 H38 119.8
C38 C39 H39 120.2
C40 C39 C38 119.7(4)
C40 C39 H39 120.2
C39 C40 H40 119.8
C39 C40 C41 120.4(4)
C41 C40 H40 119.8
C36 C41 C40 120.4(3)
C36 C41 H41 119.8
C40 C41 H41 119.8
C43 C42 C47 118.7(3)
C43 C42 P2 121.8(2)
C47 C42 P2 119.5(2)
C42 C43 H43 119.7
C42 C43 C44 120.6(3)
C44 C43 H43 119.7
C43 C44 H44 119.8
C45 C44 C43 120.4(3)
C45 C44 H44 119.8
C44 C45 H45 120.2
C44 C45 C46 119.6(3)
C46 C45 H45 120.2
C45 C46 H46 119.7
C45 C46 C47 120.5(3)
C47 C46 H46 119.7
C42 C47 H47 119.9
C46 C47 C42 120.1(3)
C46 C47 H47 119.9
C49 C48 P2 122.2(2)
C53 C48 C49 118.8(3)
C53 C48 P2 118.9(2)
C48 C49 H49 120.0
C48 C49 C50 120.1(3)
C50 C49 H49 120.0
C49 C50 H50 119.8
C51 C50 C49 120.4(3)
C51 C50 H50 119.8
C50 C51 H51 120.0
C50 C51 C52 119.9(3)
C52 C51 H51 120.0
C51 C52 H52 120.0
C51 C52 C53 120.0(3)
C53 C52 H52 120.0
C48 C53 H53 119.6
C52 C53 C48 120.8(3)
C52 C53 H53 119.6
C55 C54 C59 118.2(3)
C55 C54 P3 119.6(2)
C59 C54 P3 122.1(2)
C54 C55 H55 119.8
C56 C55 C54 120.3(3)
C56 C55 H55 119.8
C55 C56 H56 119.8
C57 C56 C55 120.5(3)
C57 C56 H56 119.8
C56 C57 H57 120.1
C58 C57 C56 119.8(3)
C58 C57 H57 120.1
C57 C58 H58 119.8
C57 C58 C59 120.4(3)
C59 C58 H58 119.8
C54 C59 H59 119.6
C58 C59 C54 120.7(3)
C58 C59 H59 119.6
C61 C60 C65 119.3(3)
C61 C60 P3 121.8(2)
C65 C60 P3 118.6(2)
C60 C61 H61 119.8
C60 C61 C62 120.4(3)
C62 C61 H61 119.8
C61 C62 H62 119.9
C63 C62 C61 120.2(3)
C63 C62 H62 119.9
C62 C63 H63 120.0
C62 C63 C64 119.9(3)
C64 C63 H63 120.0
C63 C64 H64 120.0
C63 C64 C65 120.1(3)
C65 C64 H64 120.0
C60 C65 H65 119.9
C64 C65 C60 120.1(3)
C64 C65 H65 119.9
C67 C66 P3 117.7(2)
C71 C66 C67 118.9(3)
C71 C66 P3 123.4(2)
C66 C67 H67 119.8
C68 C67 C66 120.5(3)
C68 C67 H67 119.8
C67 C68 H68 120.0
C69 C68 C67 119.9(3)
C69 C68 H68 120.0
C68 C69 H69 119.9
C70 C69 C68 120.2(3)
C70 C69 H69 119.9
C69 C70 H70 119.8
C69 C70 C71 120.4(3)
C71 C70 H70 119.8
C66 C71 C70 120.1(3)
C66 C71 H71 120.0
C70 C71 H71 120.0
C1 O1 Ru1 87.0(3)
C1A O1A Ru1 129.3(18)
C1 O2 Ru1 96.8(3)
C8 O3 Ru1 109.0(5)
C8A O3A Ru1 97(3)
C8A O4A Ru1 88.4(15)
C17 P1 C18 112.4(2)
C24 P1 C17 111.14(19)
C24 P1 C18 105.53(18)
C30 P1 C17 103.18(18)
C30 P1 C18 110.2(2)
C30 P1 C24 114.64(17)
C17A P1A C30 114.5(6)
C18A P1A C17A 108.4(8)
C18A P1A C24 110.7(7)
C18A P1A C30 111.5(7)
C24 P1A C17A 113.5(7)
C24 P1A C30 98.0(3)
C36 P2 C42 103.47(14)
C36 P2 C48 104.74(14)
C36 P2 Ru1 116.95(10)
C42 P2 C48 104.25(13)
C42 P2 Ru1 115.55(10)
C48 P2 Ru1 110.58(10)
C54 P3 Ru1 114.62(10)
C60 P3 C54 102.22(13)
C60 P3 Ru1 117.24(10)
C66 P3 C54 106.04(14)
C66 P3 C60 103.60(14)
C66 P3 Ru1 111.83(9)
C8A Ru1 C1 129.6(7)
C15 Ru1 C1 124.32(18)
C15 Ru1 C8A 106.0(7)
C15 Ru1 C15A 26.3(5)
C15 Ru1 O1 152.55(15)
C15 Ru1 O1A 125.0(6)
C15 Ru1 O2 95.32(15)
C15 Ru1 O3 90.96(17)
C15 Ru1 O3A 77.4(5)
C15 Ru1 O4A 137.7(5)
C15 Ru1 P2 92.95(12)
C15 Ru1 P3 90.29(12)
C15A Ru1 C1 98.3(5)
C15A Ru1 C8A 132.1(9)
C15A Ru1 O1 126.3(5)
C15A Ru1 O1A 99.1(8)
C15A Ru1 O2 69.6(5)
C15A Ru1 O3 116.5(5)
C15A Ru1 O3A 103.2(7)
C15A Ru1 O4A 164.0(7)
C15A Ru1 P2 89.5(5)
C15A Ru1 P3 94.9(5)
O1 Ru1 C1 28.52(14)
O1 Ru1 C8A 101.4(7)
O1 Ru1 P2 85.12(7)
O1 Ru1 P3 93.51(7)
O1A Ru1 C1 1.5(5)
O1A Ru1 C8A 128.9(9)
O1A Ru1 O2 29.7(5)
O1A Ru1 O3 143.9(6)
O1A Ru1 O4A 96.8(7)
O1A Ru1 P2 90.9(5)
O1A Ru1 P3 89.9(5)
O2 Ru1 C1 29.15(15)
O2 Ru1 C8A 158.0(7)
O2 Ru1 O1 57.66(10)
O2 Ru1 O4A 125.9(5)
O2 Ru1 P2 94.33(8)
O2 Ru1 P3 88.64(8)
O3 Ru1 C1 144.46(17)
O3 Ru1 C8A 16.5(7)
O3 Ru1 O1 115.95(13)
O3 Ru1 O2 173.56(14)
O3 Ru1 O4A 48.2(5)
O3 Ru1 P2 83.91(14)
O3 Ru1 P3 92.76(14)
O3A Ru1 C1 158.1(5)
O3A Ru1 C8A 29.1(9)
O3A Ru1 O1 129.6(5)
O3A Ru1 O1A 157.6(7)
O3A Ru1 O2 172.7(5)
O3A Ru1 O3 13.6(5)
O3A Ru1 O4A 61.2(7)
O3A Ru1 P2 86.2(7)
O3A Ru1 P3 91.3(7)
O4A Ru1 C1 97.6(5)
O4A Ru1 C8A 32.2(9)
O4A Ru1 O1 69.7(5)
O4A Ru1 P2 92.7(5)
O4A Ru1 P3 82.7(5)
P2 Ru1 C1 89.55(11)
P2 Ru1 C8A 90.0(7)
P2 Ru1 P3 175.38(3)
P3 Ru1 C1 91.34(11)
P3 Ru1 C8A 86.0(7)
C72 B1 C78 110.5(3)
C72 B1 C90 106.7(3)
C84 B1 C72 111.2(3)
C84 B1 C78 108.6(2)
C84 B1 C90 111.6(2)
C90 B1 C78 108.2(2)
C73 C72 B1 122.3(3)
C73 C72 C77 115.3(3)
C77 C72 B1 122.5(3)
C72 C73 H73 119.0
C72 C73 C74 122.0(4)
C74 C73 H73 119.0
C73 C74 H74 119.9
C75 C74 C73 120.2(4)
C75 C74 H74 119.9
C74 C75 H75 120.4
C76 C75 C74 119.3(4)
C76 C75 H75 120.4
C75 C76 H76 120.0
C75 C76 C77 120.1(4)
C77 C76 H76 120.0
C72 C77 H77 118.4
C76 C77 C72 123.1(4)
C76 C77 H77 118.4
C79 C78 B1 122.1(3)
C83 C78 B1 123.2(3)
C83 C78 C79 114.6(3)
C78 C79 H79 118.4
C80 C79 C78 123.2(3)
C80 C79 H79 118.4
C79 C80 H80 120.0
C79 C80 C81 119.9(3)
C81 C80 H80 120.0
C80 C81 H81 120.5
C82 C81 C80 119.0(3)
C82 C81 H81 120.5
C81 C82 H82 119.8
C81 C82 C83 120.3(3)
C83 C82 H82 119.8
C78 C83 C82 122.9(3)
C78 C83 H83 118.6
C82 C83 H83 118.6
C85 C84 B1 122.1(3)
C89 C84 B1 123.3(3)
C89 C84 C85 114.5(3)
C84 C85 H85 118.3
C86 C85 C84 123.4(3)
C86 C85 H85 118.3
C85 C86 H86 120.0
C87 C86 C85 120.0(4)
C87 C86 H86 120.0
C86 C87 H87 120.6
C88 C87 C86 118.8(3)
C88 C87 H87 120.6
C87 C88 H88 119.6
C87 C88 C89 120.8(3)
C89 C88 H88 119.6
C84 C89 H89 118.7
C88 C89 C84 122.5(3)
C88 C89 H89 118.7
C91 C90 B1 122.0(3)
C95 C90 B1 123.2(3)
C95 C90 C91 114.5(3)
C90 C91 H91 118.8
C92 C91 C90 122.3(3)
C92 C91 H91 118.8
C91 C92 H92 119.6
C93 C92 C91 120.8(3)
C93 C92 H92 119.6
C92 C93 H93 120.6
C92 C93 C94 118.8(3)
C94 C93 H93 120.6
C93 C94 H94 120.2
C95 C94 C93 119.6(3)
C95 C94 H94 120.2
C90 C95 H95 118.0
C94 C95 C90 124.0(3)
C94 C95 H95 118.0
H96A C96 H96B 107.9
Cl1 C96 H96A 109.1
Cl1 C96 H96B 109.1
Cl1 C96 Cl2 112.31(9)
Cl2 C96 H96A 109.1
Cl2 C96 H96B 109.1
H96C C96A H96D 107.9
Cl2A C96A H96C 109.1
Cl2A C96A H96D 109.1
Cl2A C96A Cl1A 112.38(10)
Cl1A C96A H96C 109.1
Cl1A C96A H96D 109.1
H96E C96B H96F 107.9
Cl1B C96B H96E 109.1
Cl1B C96B H96F 109.1
Cl2B C96B H96E 109.1
Cl2B C96B H96F 109.1
Cl2B C96B Cl1B 112.40(10)

loop_
_geom_bond_atom_site_label_1
_geom_bond_atom_site_label_2
_geom_bond_distance
C1 C2 1.518(8)
C1 O1 1.238(6)
C1 O2 1.271(7)
C1 Ru1 2.590(5)
C1A C2A 1.56(3)
C1A O1A 1.17(2)
C1A O2A 1.29(2)
C2 C3 1.356(8)
C2 C7 1.328(9)
C2A C7A 1.3900
C2A C3A 1.3900
C7A H7A 0.9500
C7A C6A 1.3900
C6A H6A 0.9500
C6A C5A 1.3900
C5A H5A 0.9500
C5A C4A 1.3900
C4A H4A 0.9500
C4A C3A 1.3900
C3A H3A 0.9500
C3 H3 0.9500
C3 C4 1.377(8)
C4 H4 0.9500
C4 C5 1.379(11)
C5 H5 0.9500
C5 C6 1.358(11)
C6 H6 0.9500
C6 C7 1.399(10)
C7 H7 0.9500
C8 C9 1.467(7)
C8 O3 1.285(5)
C8 O4 1.223(7)
C8A C9 1.72(3)
C8A O3A 1.22(3)
C8A O4A 1.32(4)
C8A Ru1 2.48(3)
C9 C10 1.381(5)
C9 C14 1.390(5)
C10 H10 0.9500
C10 C11 1.375(5)
C11 H11 0.9500
C11 C12 1.385(6)
C12 H12 0.9500
C12 C13 1.353(5)
C13 H13 0.9500
C13 C14 1.374(5)
C14 H14 0.9500
C15 C16 1.323(5)
C15 Ru1 1.762(4)
C15A C16A 1.33(2)
C15A Ru1 1.789(16)
C16 H16 0.9500
C16 C17 1.510(5)
C16A H16A 0.9500
C16A C17A 1.48(2)
C17 H17A 0.9900
C17 H17B 0.9900
C17 P1 1.797(4)
C17A H17C 0.9900
C17A H17D 0.9900
C17A P1A 1.868(17)
C18 C19 1.392(6)
C18 C23 1.394(5)
C18 P1 1.799(4)
C18A C19A 1.3900
C18A C23A 1.3900
C18A P1A 1.695(12)
C19A H19A 0.9500
C19A C20A 1.3900
C20A H20A 0.9500
C20A C21A 1.3900
C21A H21A 0.9500
C21A C22A 1.3900
C22A H22A 0.9500
C22A C23A 1.3900
C23A H23A 0.9500
C19 H19 0.9500
C19 C20 1.383(6)
C20 H20 0.9500
C20 C21 1.359(6)
C21 H21 0.9500
C21 C22 1.386(6)
C22 H22 0.9500
C22 C23 1.389(6)
C23 H23 0.9500
C24 C25 1.398(4)
C24 C29 1.389(4)
C24 P1 1.796(4)
C24 P1A 1.825(8)
C25 H25 0.9500
C25 C26 1.370(5)
C26 H26 0.9500
C26 C27 1.386(5)
C27 H27 0.9500
C27 C28 1.371(5)
C28 H28 0.9500
C28 C29 1.380(5)
C29 H29 0.9500
C30 C31 1.395(5)
C30 C35 1.389(4)
C30 P1 1.730(4)
C30 P1A 2.100(7)
C31 H31 0.9500
C31 C32 1.380(5)
C32 H32 0.9500
C32 C33 1.377(5)
C33 H33 0.9500
C33 C34 1.385(5)
C34 H34 0.9500
C34 C35 1.388(5)
C35 H35 0.9500
C36 C37 1.383(4)
C36 C41 1.387(5)
C36 P2 1.824(3)
C37 H37 0.9500
C37 C38 1.386(5)
C38 H38 0.9500
C38 C39 1.376(5)
C39 H39 0.9500
C39 C40 1.367(5)
C40 H40 0.9500
C40 C41 1.387(5)
C41 H41 0.9500
C42 C43 1.388(4)
C42 C47 1.394(4)
C42 P2 1.827(3)
C43 H43 0.9500
C43 C44 1.390(4)
C44 H44 0.9500
C44 C45 1.370(5)
C45 H45 0.9500
C45 C46 1.385(5)
C46 H46 0.9500
C46 C47 1.386(5)
C47 H47 0.9500
C48 C49 1.383(4)
C48 C53 1.381(4)
C48 P2 1.831(3)
C49 H49 0.9500
C49 C50 1.392(5)
C50 H50 0.9500
C50 C51 1.365(5)
C51 H51 0.9500
C51 C52 1.377(5)
C52 H52 0.9500
C52 C53 1.381(4)
C53 H53 0.9500
C54 C55 1.397(4)
C54 C59 1.401(4)
C54 P3 1.830(3)
C55 H55 0.9500
C55 C56 1.386(4)
C56 H56 0.9500
C56 C57 1.381(5)
C57 H57 0.9500
C57 C58 1.376(5)
C58 H58 0.9500
C58 C59 1.380(4)
C59 H59 0.9500
C60 C61 1.385(4)
C60 C65 1.393(4)
C60 P3 1.826(3)
C61 H61 0.9500
C61 C62 1.390(4)
C62 H62 0.9500
C62 C63 1.375(4)
C63 H63 0.9500
C63 C64 1.387(5)
C64 H64 0.9500
C64 C65 1.389(4)
C65 H65 0.9500
C66 C67 1.395(4)
C66 C71 1.389(4)
C66 P3 1.825(3)
C67 H67 0.9500
C67 C68 1.386(4)
C68 H68 0.9500
C68 C69 1.379(5)
C69 H69 0.9500
C69 C70 1.371(5)
C70 H70 0.9500
C70 C71 1.391(4)
C71 H71 0.9500
O1 Ru1 2.342(3)
O1A Ru1 2.024(14)
O2 Ru1 2.112(3)
O3 Ru1 2.095(5)
O3A Ru1 2.02(3)
O4A Ru1 2.140(15)
P2 Ru1 2.3841(8)
P3 Ru1 2.3848(8)
B1 C72 1.644(5)
B1 C78 1.659(4)
B1 C84 1.641(5)
B1 C90 1.658(5)
C72 C73 1.389(5)
C72 C77 1.399(5)
C73 H73 0.9500
C73 C74 1.398(6)
C74 H74 0.9500
C74 C75 1.379(7)
C75 H75 0.9500
C75 C76 1.364(6)
C76 H76 0.9500
C76 C77 1.379(5)
C77 H77 0.9500
C78 C79 1.405(4)
C78 C83 1.397(4)
C79 H79 0.9500
C79 C80 1.384(4)
C80 H80 0.9500
C80 C81 1.390(4)
C81 H81 0.9500
C81 C82 1.369(5)
C82 H82 0.9500
C82 C83 1.399(4)
C83 H83 0.9500
C84 C85 1.406(4)
C84 C89 1.405(4)
C85 H85 0.9500
C85 C86 1.393(4)
C86 H86 0.9500
C86 C87 1.381(5)
C87 H87 0.9500
C87 C88 1.376(5)
C88 H88 0.9500
C88 C89 1.398(5)
C89 H89 0.9500
C90 C91 1.411(4)
C90 C95 1.396(4)
C91 H91 0.9500
C91 C92 1.392(4)
C92 H92 0.9500
C92 C93 1.374(5)
C93 H93 0.9500
C93 C94 1.393(4)
C94 H94 0.9500
C94 C95 1.382(4)
C95 H95 0.9500
C96 H96A 0.9900
C96 H96B 0.9900
C96 Cl1 1.7447(10)
C96 Cl2 1.7455(10)
C96A H96C 0.9900
C96A H96D 0.9900
C96A Cl2A 1.7451(10)
C96A Cl1A 1.7452(11)
C96B H96E 0.9900
C96B H96F 0.9900
C96B Cl1B 1.7450(11)
C96B Cl2B 1.7449(11)

loop_
_geom_torsion_atom_site_label_1
_geom_torsion_atom_site_label_2
_geom_torsion_atom_site_label_3
_geom_torsion_atom_site_label_4
_geom_torsion
C1 C2 C3 C4 176.8(9)
C1 C2 C7 C6 -173.0(8)
C1 O1 Ru1 C8A -173.0(8)
C1 O1 Ru1 C15 11.1(4)
C1 O1 Ru1 C15A 12.3(7)
C1 O1 Ru1 O1A -3.1(11)
C1 O1 Ru1 O2 -0.2(3)
C1 O1 Ru1 O3 178.9(3)
C1 O1 Ru1 O3A 179.0(10)
C1 O1 Ru1 O4A -167.2(6)
C1 O1 Ru1 P2 98.1(3)
C1 O1 Ru1 P3 -86.3(3)
C1 O2 Ru1 C8A 19.4(19)
C1 O2 Ru1 C15 -174.6(3)
C1 O2 Ru1 C15A -169.1(6)
C1 O2 Ru1 O1 0.2(2)
C1 O2 Ru1 O1A 2.9(10)
C1 O2 Ru1 O4A 15.3(7)
C1 O2 Ru1 P2 -81.3(3)
C1 O2 Ru1 P3 95.2(3)
C1A C2A C7A C6A 166(3)
C1A C2A C3A C4A -163(4)
C1A O1A Ru1 C1 65(23)
C1A O1A Ru1 C8A -174.2(17)
C1A O1A Ru1 C15 1(2)
C1A O1A Ru1 C15A 5.5(19)
C1A O1A Ru1 O1 173(3)
C1A O1A Ru1 O2 -2.0(12)
C1A O1A Ru1 O3 176.0(13)
C1A O1A Ru1 O3A 177(2)
C1A O1A Ru1 O4A -172.0(18)
C1A O1A Ru1 P2 95.2(18)
C1A O1A Ru1 P3 -89.4(18)
C2 C1 O1 Ru1 -177.2(6)
C2 C1 O2 Ru1 177.4(5)
C2 C3 C4 C5 -3.3(11)
C2A C1A O1A Ru1 -174.3(18)
C2A C7A C6A C5A 0.0
C7A C2A C3A C4A 0.0
C7A C6A C5A C4A 0.0
C6A C5A C4A C3A 0.0
C5A C4A C3A C2A 0.0
C3A C2A C7A C6A 0.0
C3 C2 C7 C6 4.6(11)
C3 C4 C5 C6 4.0(13)
C4 C5 C6 C7 -0.5(14)
C5 C6 C7 C2 -3.8(12)
C7 C2 C3 C4 -1.0(11)
C8 C9 C10 C11 -175.7(4)
C8 C9 C14 C13 176.6(4)
C8 O3 Ru1 C1 23.1(6)
C8 O3 Ru1 C8A -7(3)
C8 O3 Ru1 C15 -163.4(4)
C8 O3 Ru1 C15A -169.9(7)
C8 O3 Ru1 O1 22.2(5)
C8 O3 Ru1 O1A 20.6(10)
C8 O3 Ru1 O3A -157(4)
C8 O3 Ru1 O4A 4.5(7)
C8 O3 Ru1 P2 103.7(4)
C8 O3 Ru1 P3 -73.1(4)
C8A C9 C10 C11 -176.6(11)
C8A C9 C14 C13 176.5(15)
C8A O3A Ru1 C1 18(4)
C8A O3A Ru1 C15 -169(2)
C8A O3A Ru1 C15A -175(2)
C8A O3A Ru1 O1 16(3)
C8A O3A Ru1 O1A 14(4)
C8A O3A Ru1 O3 17(3)
C8A O3A Ru1 O4A 1.6(19)
C8A O3A Ru1 P2 97(2)
C8A O3A Ru1 P3 -79(2)
C8A O4A Ru1 C1 -175.5(15)
C8A O4A Ru1 C15 11.9(18)
C8A O4A Ru1 C15A 12(3)
C8A O4A Ru1 O1 -169.3(16)
C8A O4A Ru1 O1A -176.8(15)
C8A O4A Ru1 O2 177.1(14)
C8A O4A Ru1 O3 -6.2(14)
C8A O4A Ru1 O3A -1.4(17)
C8A O4A Ru1 P2 -85.6(15)
C8A O4A Ru1 P3 94.2(15)
C9 C8 O3 Ru1 174.7(3)
C9 C8A O3A Ru1 -180(3)
C9 C8A O4A Ru1 -179.9(18)
C9 C10 C11 C12 -0.4(7)
C10 C9 C14 C13 -0.2(5)
C10 C11 C12 C13 -0.9(7)
C11 C12 C13 C14 1.6(7)
C12 C13 C14 C9 -1.1(6)
C14 C9 C10 C11 0.9(6)
C15 C16 C17 P1 -171.5(3)
C15A C16A C17A P1A 146.4(15)
C16 C17 P1 C18 -77.1(4)
C16 C17 P1 C24 41.0(4)
C16 C17 P1 C30 164.3(3)
C16A C17A P1A C18A 159.2(13)
C16A C17A P1A C24 -77.4(13)
C16A C17A P1A C30 34.0(15)
C18 C19 C20 C21 0.6(7)
C18A C19A C20A C21A 0.0
C19A C18A C23A C22A 0.0
C19A C18A P1A C17A -147.4(9)
C19A C18A P1A C24 87.5(9)
C19A C18A P1A C30 -20.5(10)
C19A C20A C21A C22A 0.0
C20A C21A C22A C23A 0.0
C21A C22A C23A C18A 0.0
C23A C18A C19A C20A 0.0
C23A C18A P1A C17A 28.5(13)
C23A C18A P1A C24 -96.6(10)
C23A C18A P1A C30 155.4(9)
C19 C18 C23 C22 -1.7(6)
C19 C18 P1 C17 -146.9(3)
C19 C18 P1 C24 91.8(4)
C19 C18 P1 C30 -32.5(4)
C19 C20 C21 C22 -0.8(7)
C20 C21 C22 C23 -0.2(7)
C21 C22 C23 C18 1.5(7)
C23 C18 C19 C20 0.6(6)
C23 C18 P1 C17 40.3(4)
C23 C18 P1 C24 -81.0(3)
C23 C18 P1 C30 154.8(3)
C24 C25 C26 C27 -0.1(5)
C25 C24 C29 C28 0.0(5)
C25 C24 P1 C17 -152.3(3)
C25 C24 P1 C18 -30.2(3)
C25 C24 P1 C30 91.1(3)
C25 C24 P1A C17A -132.1(6)
C25 C24 P1A C18A -10.0(8)
C25 C24 P1A C30 106.7(3)
C25 C26 C27 C28 0.4(5)
C26 C27 C28 C29 -0.5(5)
C27 C28 C29 C24 0.3(5)
C29 C24 C25 C26 -0.1(5)
C29 C24 P1 C17 29.3(3)
C29 C24 P1 C18 151.5(3)
C29 C24 P1 C30 -87.2(3)
C29 C24 P1A C17A 36.0(7)
C29 C24 P1A C18A 158.2(7)
C29 C24 P1A C30 -85.2(5)
C30 C31 C32 C33 -1.1(6)
C31 C30 C35 C34 -0.9(5)
C31 C30 P1 C17 -92.3(3)
C31 C30 P1 C18 147.5(3)
C31 C30 P1 C24 28.6(4)
C31 C30 P1A C17A -105.4(7)
C31 C30 P1A C18A 131.1(7)
C31 C30 P1A C24 15.1(5)
C31 C32 C33 C34 -0.1(6)
C32 C33 C34 C35 0.8(6)
C33 C34 C35 C30 -0.3(5)
C35 C30 C31 C32 1.5(5)
C35 C30 P1 C17 77.8(3)
C35 C30 P1 C18 -42.3(4)
C35 C30 P1 C24 -161.2(3)
C35 C30 P1A C17A 71.2(7)
C35 C30 P1A C18A -52.3(8)
C35 C30 P1A C24 -168.3(3)
C36 C37 C38 C39 0.5(6)
C36 P2 Ru1 C1 -23.58(17)
C36 P2 Ru1 C8A -153.2(7)
C36 P2 Ru1 C15 100.76(17)
C36 P2 Ru1 C15A 74.7(5)
C36 P2 Ru1 O1 -51.79(13)
C36 P2 Ru1 O1A -24.3(5)
C36 P2 Ru1 O2 5.20(14)
C36 P2 Ru1 O3 -168.58(17)
C36 P2 Ru1 O3A 177.9(5)
C36 P2 Ru1 O4A -121.2(5)
C37 C36 C41 C40 0.2(5)
C37 C36 P2 C42 79.2(3)
C37 C36 P2 C48 -171.9(2)
C37 C36 P2 Ru1 -49.1(3)
C37 C38 C39 C40 -0.3(6)
C38 C39 C40 C41 0.1(6)
C39 C40 C41 C36 -0.1(6)
C41 C36 C37 C38 -0.4(5)
C41 C36 P2 C42 -98.2(3)
C41 C36 P2 C48 10.8(3)
C41 C36 P2 Ru1 133.6(3)
C42 C43 C44 C45 -0.8(4)
C42 P2 Ru1 C1 -145.77(16)
C42 P2 Ru1 C8A 84.6(7)
C42 P2 Ru1 C15 -21.42(16)
C42 P2 Ru1 C15A -47.5(5)
C42 P2 Ru1 O1 -173.98(12)
C42 P2 Ru1 O1A -146.5(5)
C42 P2 Ru1 O2 -116.99(13)
C42 P2 Ru1 O3 69.23(16)
C42 P2 Ru1 O3A 55.7(5)
C42 P2 Ru1 O4A 116.6(5)
C43 C42 C47 C46 -0.1(5)
C43 C42 P2 C36 12.2(3)
C43 C42 P2 C48 -97.1(2)
C43 C42 P2 Ru1 141.4(2)
C43 C44 C45 C46 0.1(5)
C44 C45 C46 C47 0.6(5)
C45 C46 C47 C42 -0.6(5)
C47 C42 C43 C44 0.8(4)
C47 C42 P2 C36 -168.6(2)
C47 C42 P2 C48 82.1(3)
C47 C42 P2 Ru1 -39.5(3)
C48 C49 C50 C51 0.4(6)
C48 P2 Ru1 C1 96.14(16)
C48 P2 Ru1 C8A -33.5(7)
C48 P2 Ru1 C15 -139.52(17)
C48 P2 Ru1 C15A -165.6(5)
C48 P2 Ru1 O1 67.93(12)
C48 P2 Ru1 O1A 95.4(5)
C48 P2 Ru1 O2 124.92(14)
C48 P2 Ru1 O3 -48.86(16)
C48 P2 Ru1 O3A -62.3(5)
C48 P2 Ru1 O4A -1.4(5)
C49 C48 C53 C52 0.5(5)
C49 C48 P2 C36 -111.6(3)
C49 C48 P2 C42 -3.2(3)
C49 C48 P2 Ru1 121.6(3)
C49 C50 C51 C52 0.4(6)
C50 C51 C52 C53 -0.7(6)
C51 C52 C53 C48 0.2(6)
C53 C48 C49 C50 -0.8(5)
C53 C48 P2 C36 70.3(3)
C53 C48 P2 C42 178.6(3)
C53 C48 P2 Ru1 -56.6(3)
C54 C55 C56 C57 -1.6(5)
C54 P3 Ru1 C1 -29.42(16)
C54 P3 Ru1 C8A 100.2(7)
C54 P3 Ru1 C15 -153.75(16)
C54 P3 Ru1 C15A -127.8(5)
C54 P3 Ru1 O1 -0.95(12)
C54 P3 Ru1 O1A -28.8(5)
C54 P3 Ru1 O2 -58.44(13)
C54 P3 Ru1 O3 115.27(15)
C54 P3 Ru1 O3A 128.8(5)
C54 P3 Ru1 O4A 68.1(5)
C55 C54 C59 C58 -0.8(5)
C55 C54 P3 C60 176.5(3)
C55 C54 P3 C66 68.3(3)
C55 C54 P3 Ru1 -55.6(3)
C55 C56 C57 C58 -0.1(5)
C56 C57 C58 C59 1.4(5)
C57 C58 C59 C54 -1.0(5)
C59 C54 C55 C56 2.0(5)
C59 C54 P3 C60 -4.8(3)
C59 C54 P3 C66 -113.0(3)
C59 C54 P3 Ru1 123.1(2)
C60 C61 C62 C63 -0.9(5)
C60 P3 Ru1 C1 90.44(16)
C60 P3 Ru1 C8A -139.9(7)
C60 P3 Ru1 C15 -33.90(17)
C60 P3 Ru1 C15A -8.0(5)
C60 P3 Ru1 O1 118.90(13)
C60 P3 Ru1 O1A 91.1(5)
C60 P3 Ru1 O2 61.41(14)
C60 P3 Ru1 O3 -124.88(16)
C60 P3 Ru1 O3A -111.3(5)
C60 P3 Ru1 O4A -172.1(5)
C61 C60 C65 C64 -0.1(4)
C61 C60 P3 C54 -91.2(3)
C61 C60 P3 C66 18.9(3)
C61 C60 P3 Ru1 142.6(2)
C61 C62 C63 C64 0.2(5)
C62 C63 C64 C65 0.6(5)
C63 C64 C65 C60 -0.6(5)
C65 C60 C61 C62 0.8(5)
C65 C60 P3 C54 81.8(3)
C65 C60 P3 C66 -168.1(2)
C65 C60 P3 Ru1 -44.4(3)
C66 C67 C68 C69 0.0(5)
C66 P3 Ru1 C1 -150.14(16)
C66 P3 Ru1 C8A -20.5(7)
C66 P3 Ru1 C15 85.52(17)
C66 P3 Ru1 C15A 111.4(5)
C66 P3 Ru1 O1 -121.68(12)
C66 P3 Ru1 O1A -149.5(5)
C66 P3 Ru1 O2 -179.17(14)
C66 P3 Ru1 O3 -5.45(16)
C66 P3 Ru1 O3A 8.1(5)
C66 P3 Ru1 O4A -52.7(5)
C67 C66 C71 C70 0.8(4)
C67 C66 P3 C54 179.9(2)
C67 C66 P3 C60 72.7(2)
C67 C66 P3 Ru1 -54.5(2)
C67 C68 C69 C70 0.7(5)
C68 C69 C70 C71 -0.7(5)
C69 C70 C71 C66 0.0(5)
C71 C66 C67 C68 -0.8(4)
C71 C66 P3 C54 -2.4(3)
C71 C66 P3 C60 -109.6(3)
C71 C66 P3 Ru1 123.2(2)
O1 C1 C2 C3 -20.1(10)
O1 C1 C2 C7 157.8(7)
O1 C1 O2 Ru1 -0.3(5)
O1 C1 Ru1 C8A 9.0(10)
O1 C1 Ru1 C15 -173.9(2)
O1 C1 Ru1 C15A -170.0(5)
O1 C1 Ru1 O1A 70(23)
O1 C1 Ru1 O2 179.7(4)
O1 C1 Ru1 O3 -1.7(4)
O1 C1 Ru1 O3A -2(2)
O1 C1 Ru1 O4A 12.1(5)
O1 C1 Ru1 P2 -80.6(2)
O1 C1 Ru1 P3 94.9(2)
O1A C1A C2A C7A 149.7(18)
O1A C1A C2A C3A -45(3)
O2 C1 C2 C3 162.4(6)
O2 C1 C2 C7 -19.8(11)
O2 C1 O1 Ru1 0.3(4)
O2 C1 Ru1 C8A -170.7(9)
O2 C1 Ru1 C15 6.5(3)
O2 C1 Ru1 C15A 10.3(6)
O2 C1 Ru1 O1 -179.7(4)
O2 C1 Ru1 O1A -110(23)
O2 C1 Ru1 O3 178.6(3)
O2 C1 Ru1 O3A 178(2)
O2 C1 Ru1 O4A -167.6(5)
O2 C1 Ru1 P2 99.7(3)
O2 C1 Ru1 P3 -84.8(3)
O2A C1A C2A C7A -26(3)
O2A C1A C2A C3A 139(2)
O2A C1A O1A Ru1 1(3)
O3 C8 C9 C8A -9(4)
O3 C8 C9 C10 -12.5(7)
O3 C8 C9 C14 170.8(4)
O3A C8A C9 C8 175(7)
O3A C8A C9 C10 -8(4)
O3A C8A C9 C14 175(3)
O3A C8A O4A Ru1 2(3)
O3A C8A Ru1 C1 -171.6(18)
O3A C8A Ru1 C15 11(2)
O3A C8A Ru1 C15A 7(3)
O3A C8A Ru1 O1 -167(2)
O3A C8A Ru1 O1A -173.3(19)
O3A C8A Ru1 O2 176.3(15)
O3A C8A Ru1 O3 -14(2)
O3A C8A Ru1 O4A -177(3)
O3A C8A Ru1 P2 -82(2)
O3A C8A Ru1 P3 100(2)
O4 C8 C9 C8A 167(4)
O4 C8 C9 C10 163.7(5)
O4 C8 C9 C14 -13.0(7)
O4 C8 O3 Ru1 -1.4(7)
O4A C8A C9 C8 -3(2)
O4A C8A C9 C10 174.6(18)
O4A C8A C9 C14 -2(3)
O4A C8A O3A Ru1 -2(3)
O4A C8A Ru1 C1 5.8(19)
O4A C8A Ru1 C15 -171.7(13)
O4A C8A Ru1 C15A -175.5(12)
O4A C8A Ru1 O1 10.2(15)
O4A C8A Ru1 O1A 4(2)
O4A C8A Ru1 O2 -6(3)
O4A C8A Ru1 O3 163(3)
O4A C8A Ru1 O3A 177(3)
O4A C8A Ru1 P2 95.2(14)
O4A C8A Ru1 P3 -82.6(14)
P1 C18 C19 C20 -172.0(4)
P1 C18 C23 C22 171.2(3)
P1 C24 C25 C26 -178.4(3)
P1 C24 C29 C28 178.3(3)
P1 C24 P1A C17A 94.1(13)
P1 C24 P1A C18A -143.8(15)
P1 C24 P1A C30 -27.1(9)
P1 C30 C31 C32 171.8(3)
P1 C30 C35 C34 -170.9(3)
P1 C30 P1A C17A -65.1(17)
P1 C30 P1A C18A 171(2)
P1 C30 P1A C24 55.4(16)
P1A C18A C19A C20A 175.9(13)
P1A C18A C23A C22A -175.8(13)
P1A C24 C25 C26 169.2(4)
P1A C24 C29 C28 -167.4(4)
P1A C24 P1 C17 -100.6(12)
P1A C24 P1 C18 21.5(11)
P1A C24 P1 C30 142.9(12)
P1A C30 C31 C32 177.9(4)
P1A C30 C35 C34 -177.6(3)
P1A C30 P1 C17 124.7(18)
P1A C30 P1 C18 4.5(17)
P1A C30 P1 C24 -114.4(18)
P2 C36 C37 C38 -177.9(3)
P2 C36 C41 C40 177.6(3)
P2 C42 C43 C44 179.9(2)
P2 C42 C47 C46 -179.2(3)
P2 C48 C49 C50 -179.0(3)
P2 C48 C53 C52 178.8(3)
P3 C54 C55 C56 -179.2(2)
P3 C54 C59 C58 -179.5(2)
P3 C60 C61 C62 173.8(2)
P3 C60 C65 C64 -173.3(2)
P3 C66 C67 C68 177.0(2)
P3 C66 C71 C70 -176.8(2)
B1 C72 C73 C74 178.1(4)
B1 C72 C77 C76 -178.0(3)
B1 C78 C79 C80 -172.6(3)
B1 C78 C83 C82 174.0(3)
B1 C84 C85 C86 176.3(3)
B1 C84 C89 C88 -176.0(3)
B1 C90 C91 C92 173.1(3)
B1 C90 C95 C94 -173.7(3)
C72 B1 C78 C79 -41.7(4)
C72 B1 C78 C83 142.7(3)
C72 B1 C84 C85 159.4(3)
C72 B1 C84 C89 -25.2(4)
C72 B1 C90 C91 -92.5(3)
C72 B1 C90 C95 80.7(3)
C72 C73 C74 C75 0.1(7)
C73 C72 C77 C76 2.1(5)
C73 C74 C75 C76 1.7(7)
C74 C75 C76 C77 -1.6(7)
C75 C76 C77 C72 -0.4(6)
C77 C72 C73 C74 -2.0(6)
C78 B1 C72 C73 -35.6(5)
C78 B1 C72 C77 144.5(3)
C78 B1 C84 C85 -78.9(3)
C78 B1 C84 C89 96.6(3)
C78 B1 C90 C91 148.7(3)
C78 B1 C90 C95 -38.2(4)
C78 C79 C80 C81 -3.1(5)
C79 C78 C83 C82 -1.8(4)
C79 C80 C81 C82 1.2(5)
C80 C81 C82 C83 0.2(5)
C81 C82 C83 C78 0.1(5)
C83 C78 C79 C80 3.3(4)
C84 B1 C72 C73 85.1(4)
C84 B1 C72 C77 -94.8(4)
C84 B1 C78 C79 -164.0(3)
C84 B1 C78 C83 20.5(4)
C84 B1 C90 C91 29.2(4)
C84 B1 C90 C95 -157.6(3)
C84 C85 C86 C87 -0.5(5)
C85 C84 C89 C88 -0.2(4)
C85 C86 C87 C88 0.4(5)
C86 C87 C88 C89 -0.2(5)
C87 C88 C89 C84 0.1(5)
C89 C84 C85 C86 0.5(4)
C90 B1 C72 C73 -153.0(3)
C90 B1 C72 C77 27.1(4)
C90 B1 C78 C79 74.7(4)
C90 B1 C78 C83 -100.8(3)
C90 B1 C84 C85 40.3(4)
C90 B1 C84 C89 -144.3(3)
C90 C91 C92 C93 0.8(5)
C91 C90 C95 C94 -0.1(5)
C91 C92 C93 C94 -0.3(5)
C92 C93 C94 C95 -0.4(5)
C93 C94 C95 C90 0.6(5)
C95 C90 C91 C92 -0.6(4)
